data_4077701
loop_
_publ_author_name
'Pietschnig, Rudolf'
'West, Robert'
'Powell, Douglas R.'

_publ_section_title
;
 Reduction of Terphenyltrifluorosilanes:&#x00A0; C&#x2212;C Insertion
 Products and Possible Formation of a Disilyne
;
_journal_issue 14
_journal_name_full Organometallics
_journal_page_first 2724
_journal_paper_doi 10.1021/om990924z
_journal_volume 19
_journal_year 2000
_chemical_formula_moiety '3K+ (C24 H25 F4 Si)- (C24 H25 F5 Si)2- (C6 H6)'
_chemical_formula_sum 'C54 H56 F9 K3 Si2'
_chemical_formula_weight 1049.47
_chemical_name_systematic
; 
 ? 
;
_space_group_IT_number 14
_symmetry_cell_setting monoclinic
_symmetry_space_group_name_Hall '-P 2ybc'
_symmetry_space_group_name_H-M 'P 1 21/c 1'
_atom_sites_solution_hydrogens geom
_atom_sites_solution_primary direct
_atom_sites_solution_secondary difmap
_audit_creation_method SHELXL-97
_cell_angle_alpha 90.00
_cell_angle_beta 97.287(3)
_cell_angle_gamma 90.00
_cell_formula_units_Z 8
_cell_length_a 13.7295(10)
_cell_length_b 26.639(2)
_cell_length_c 29.299(2)
_cell_measurement_reflns_used 8192
_cell_measurement_temperature 133(2)
_cell_measurement_theta_max 25.0
_cell_measurement_theta_min 3.0
_cell_volume 10629.3(13)
_computing_structure_refinement 'SHELXL-97 (Sheldrick, 1997)'
_computing_structure_solution 'SHELXS-97 (Sheldrick, 1990)'
_diffrn_ambient_temperature 133(2)
_diffrn_measured_fraction_theta_full 0.913
_diffrn_measured_fraction_theta_max 0.913
_diffrn_measurement_device 'Siemens P4/ccd'
_diffrn_measurement_method '\f scan frames'
_diffrn_radiation_monochromator graphite
_diffrn_radiation_source 'sealed tube'
_diffrn_radiation_type MoK\a
_diffrn_radiation_wavelength 0.71073
_diffrn_reflns_av_R_equivalents 0.0595
_diffrn_reflns_av_sigmaI/netI 0.0863
_diffrn_reflns_limit_h_max 16
_diffrn_reflns_limit_h_min -9
_diffrn_reflns_limit_k_max 31
_diffrn_reflns_limit_k_min -30
_diffrn_reflns_limit_l_max 16
_diffrn_reflns_limit_l_min -34
_diffrn_reflns_number 41016
_diffrn_reflns_theta_full 25.00
_diffrn_reflns_theta_max 25.00
_diffrn_reflns_theta_min 2.45
_diffrn_standards_decay_% -0.090
_diffrn_standards_number 510
_exptl_absorpt_coefficient_mu 0.368
_exptl_absorpt_correction_T_max 0.928
_exptl_absorpt_correction_T_min 0.560
_exptl_absorpt_correction_type empirical
_exptl_crystal_colour colorless
_exptl_crystal_density_diffrn 1.312
_exptl_crystal_density_method 'not measured'
_exptl_crystal_description prism
_exptl_crystal_F_000 4368
_exptl_crystal_size_max 0.35
_exptl_crystal_size_mid 0.30
_exptl_crystal_size_min 0.20
_refine_diff_density_max 0.409
_refine_diff_density_min -0.482
_refine_diff_density_rms 0.061
_refine_ls_extinction_method none
_refine_ls_goodness_of_fit_ref 0.838
_refine_ls_hydrogen_treatment mixed
_refine_ls_matrix_type full
_refine_ls_number_parameters 1225
_refine_ls_number_reflns 17508
_refine_ls_number_restraints 0
_refine_ls_restrained_S_all 0.838
_refine_ls_R_factor_all 0.0783
_refine_ls_R_factor_gt 0.0458
_refine_ls_shift/su_max 0.002
_refine_ls_shift/su_mean 0.000
_refine_ls_structure_factor_coef Fsqd
_refine_ls_weighting_details 'w=1/[\s^2^(Fo^2^)+(0.0538P)^2^+0.0000P] where P=(Fo^2^+2Fc^2^)/3'
_refine_ls_weighting_scheme calc
_refine_ls_wR_factor_gt 0.0981
_refine_ls_wR_factor_ref 0.1048
_reflns_number_gt 10538
_reflns_number_total 17508
_reflns_threshold_expression >2sigma(I)
_cod_data_source_file om990924z.cif
_cod_data_source_block compound_10
_cod_depositor_comments
;
The following automatic conversions were performed:

'_refine_ls_weighting_scheme' value 'calc
w=1/[\s^2^(Fo^2^)+(0.0538P)^2^+0.0000P] where P=(Fo^2^+2Fc^2^)/3' was
changed to 'calc'. New tag '_refine_ls_weighting_details' was
created. The value of the new tag was set to
'w=1/[\s^2^(Fo^2^)+(0.0538P)^2^+0.0000P] where P=(Fo^2^+2Fc^2^)/3'.

Automatic conversion script
Id: cif_fix_values 3143 2015-03-26 13:38:13Z robertas 
;
_cod_database_code 4077701

loop_
_symmetry_equiv_pos_as_xyz
'x, y, z'
'-x, y+1/2, -z+1/2'
'-x, -y, -z'
'x, -y-1/2, z-1/2'

loop_
_atom_site_label
_atom_site_type_symbol
_atom_site_fract_x
_atom_site_fract_y
_atom_site_fract_z
_atom_site_U_iso_or_equiv
_atom_site_adp_type
_atom_site_occupancy
_atom_site_calc_flag
_atom_site_refinement_flags
K1 K 0.47011(5) 0.66921(3) 0.44953(2) 0.03034(17) Uani 1 d .
K2 K 0.60874(5) 0.66341(3) 0.33629(2) 0.03206(17) Uani 1 d .
K3 K 0.69059(5) 0.79855(3) 0.40528(2) 0.03233(17) Uani 1 d .
K4 K 0.70177(5) 0.74866(3) 0.54944(2) 0.03721(18) Uani 1 d .
K5 K 0.38984(5) 0.79348(3) 0.36943(2) 0.03075(17) Uani 1 d .
K6 K 0.36988(5) 0.72479(3) 0.22739(2) 0.03604(18) Uani 1 d .
Si1A Si 0.71893(6) 0.68026(3) 0.44959(3) 0.0283(2) Uani 1 d .
F1A F 0.61930(12) 0.72270(6) 0.43897(6) 0.0315(4) Uani 1 d .
F2A F 0.67391(12) 0.66752(6) 0.50023(6) 0.0338(4) Uani 1 d .
F3A F 0.64109(12) 0.63665(6) 0.42327(6) 0.0311(4) Uani 1 d .
F4A F 0.75016(12) 0.69980(6) 0.39776(6) 0.0312(4) Uani 1 d .
F5A F 0.78405(12) 0.72994(6) 0.47512(6) 0.0322(4) Uani 1 d .
C1A C 0.8294(2) 0.63281(11) 0.46021(11) 0.0310(8) Uani 1 d .
C2A C 0.8922(2) 0.62914(12) 0.50291(11) 0.0332(8) Uani 1 d .
C3A C 0.9728(2) 0.59618(13) 0.50976(12) 0.0421(9) Uani 1 d .
H3A H 1.0119 0.5951 0.5389 0.050 Uiso 1 calc R
C4A C 0.9959(3) 0.56540(13) 0.47477(12) 0.0429(9) Uani 1 d .
H4A H 1.0513 0.5438 0.4793 0.051 Uiso 1 calc R
C5A C 0.9364(2) 0.56670(12) 0.43285(12) 0.0383(8) Uani 1 d .
H5A H 0.9507 0.5451 0.4088 0.046 Uiso 1 calc R
C6A C 0.8553(2) 0.59938(12) 0.42520(11) 0.0326(8) Uani 1 d .
C7A C 0.8772(2) 0.65825(13) 0.54582(11) 0.0344(8) Uani 1 d .
C8A C 0.9287(2) 0.70311(13) 0.55720(11) 0.0341(8) Uani 1 d .
C9A C 0.9189(2) 0.72713(14) 0.59878(11) 0.0405(9) Uani 1 d .
H9A H 0.9539 0.7575 0.6061 0.049 Uiso 1 calc R
C10A C 0.8593(3) 0.70799(15) 0.63009(12) 0.0431(9) Uani 1 d .
C11A C 0.8099(3) 0.66334(15) 0.61855(12) 0.0448(10) Uani 1 d .
H11A H 0.7695 0.6496 0.6394 0.054 Uiso 1 calc R
C12A C 0.8174(2) 0.63776(13) 0.57729(12) 0.0387(9) Uani 1 d .
C13A C 0.9960(2) 0.72503(13) 0.52524(11) 0.0405(9) Uani 1 d .
H13A H 1.0171 0.7586 0.5360 0.049 Uiso 1 d R
H13B H 0.9605 0.7274 0.4941 0.049 Uiso 1 d R
H13C H 1.0536 0.7034 0.5249 0.049 Uiso 1 d R
C14A C 0.8514(3) 0.73391(16) 0.67553(12) 0.0621(12) Uani 1 d .
H14A H 0.8560 0.7703 0.6713 0.075 Uiso 1 d R
H14B H 0.9050 0.7227 0.6986 0.075 Uiso 1 d R
H14C H 0.7882 0.7257 0.6859 0.075 Uiso 1 d R
C15A C 0.7652(3) 0.58840(14) 0.56775(13) 0.0531(10) Uani 1 d .
H15A H 0.7271 0.5893 0.5371 0.064 Uiso 1 d R
H15B H 0.7210 0.5824 0.5910 0.064 Uiso 1 d R
H15C H 0.8138 0.5613 0.5690 0.064 Uiso 1 d R
C16A C 0.7973(2) 0.59293(12) 0.37789(11) 0.0333(8) Uani 1 d .
C17A C 0.7206(2) 0.55756(12) 0.37081(12) 0.0356(8) Uani 1 d .
C18A C 0.6716(3) 0.54971(12) 0.32641(12) 0.0407(9) Uani 1 d .
H18A H 0.6176 0.5271 0.3225 0.049 Uiso 1 calc R
C19A C 0.6989(3) 0.57372(13) 0.28814(12) 0.0442(9) Uani 1 d .
C20A C 0.7778(3) 0.60738(13) 0.29535(12) 0.0415(9) Uani 1 d .
H20A H 0.7980 0.6241 0.2695 0.050 Uiso 1 calc R
C21A C 0.8279(2) 0.61749(12) 0.33899(11) 0.0353(8) Uani 1 d .
C22A C 0.6916(3) 0.52733(13) 0.41069(12) 0.0441(9) Uani 1 d .
H22A H 0.6715 0.5501 0.4341 0.053 Uiso 1 d R
H22B H 0.7479 0.5073 0.4241 0.053 Uiso 1 d R
H22C H 0.6369 0.5050 0.3997 0.053 Uiso 1 d R
C23A C 0.6447(3) 0.56417(15) 0.24029(13) 0.0636(12) Uani 1 d .
H23A H 0.6682 0.5878 0.2185 0.076 Uiso 1 d R
H23B H 0.5740 0.5689 0.2407 0.076 Uiso 1 d R
H23C H 0.6573 0.5297 0.2309 0.076 Uiso 1 d R
C24A C 0.9142(2) 0.65333(13) 0.34460(12) 0.0427(9) Uani 1 d .
H24A H 0.9107 0.6745 0.3717 0.051 Uiso 1 d R
H24B H 0.9120 0.6746 0.3172 0.051 Uiso 1 d R
H24C H 0.9756 0.6342 0.3485 0.051 Uiso 1 d R
Si1B Si 0.35928(6) 0.66955(3) 0.33435(3) 0.0272(2) Uani 1 d .
F1B F 0.45500(12) 0.71466(6) 0.33938(6) 0.0312(4) Uani 1 d .
F2B F 0.32719(12) 0.69630(6) 0.38336(5) 0.0297(4) Uani 1 d .
F3B F 0.28896(12) 0.71352(6) 0.30306(6) 0.0304(4) Uani 1 d .
F4B F 0.40672(12) 0.65081(6) 0.28589(6) 0.0316(4) Uani 1 d .
F5B F 0.44089(12) 0.63133(6) 0.36596(6) 0.0297(4) Uani 1 d .
C1B C 0.2543(2) 0.61885(11) 0.32965(11) 0.0288(7) Uani 1 d .
C2B C 0.2310(2) 0.59090(11) 0.36882(10) 0.0290(7) Uani 1 d .
C3B C 0.1554(2) 0.55459(12) 0.36478(12) 0.0380(8) Uani 1 d .
H3B H 0.1424 0.5368 0.3914 0.046 Uiso 1 calc R
C4B C 0.1000(3) 0.54431(13) 0.32313(12) 0.0435(9) Uani 1 d .
H4B H 0.0483 0.5204 0.3210 0.052 Uiso 1 calc R
C5B C 0.1219(3) 0.56997(13) 0.28428(12) 0.0425(9) Uani 1 d .
H5B H 0.0852 0.5631 0.2552 0.051 Uiso 1 calc R
C6B C 0.1973(2) 0.60587(12) 0.28737(11) 0.0328(8) Uani 1 d .
C7B C 0.2825(2) 0.59470(11) 0.41714(11) 0.0298(7) Uani 1 d .
C8B C 0.3599(2) 0.56185(12) 0.43228(11) 0.0328(8) Uani 1 d .
C9B C 0.4012(3) 0.56267(12) 0.47831(12) 0.0412(9) Uani 1 d .
H9B H 0.4544 0.5407 0.4878 0.049 Uiso 1 calc R
C10B C 0.3681(3) 0.59424(13) 0.51082(11) 0.0414(9) Uani 1 d .
C11B C 0.2888(3) 0.62585(12) 0.49560(11) 0.0396(9) Uani 1 d .
H11B H 0.2643 0.6477 0.5171 0.047 Uiso 1 calc R
C12B C 0.2450(2) 0.62618(12) 0.44991(11) 0.0323(8) Uani 1 d .
C13B C 0.3984(3) 0.52532(12) 0.39878(12) 0.0407(9) Uani 1 d .
H13D H 0.4200 0.5440 0.3731 0.049 Uiso 1 d R
H13E H 0.3460 0.5020 0.3871 0.049 Uiso 1 d R
H13F H 0.4539 0.5064 0.4147 0.049 Uiso 1 d R
C14B C 0.4179(3) 0.59624(14) 0.55983(12) 0.0582(11) Uani 1 d .
H14D H 0.3683 0.5965 0.5811 0.070 Uiso 1 d R
H14E H 0.4578 0.6268 0.5642 0.070 Uiso 1 d R
H14F H 0.4601 0.5667 0.5659 0.070 Uiso 1 d R
C15B C 0.1574(2) 0.66003(12) 0.43515(12) 0.0408(9) Uani 1 d .
H15D H 0.1667 0.6771 0.4064 0.049 Uiso 1 d R
H15E H 0.1514 0.6850 0.4592 0.049 Uiso 1 d R
H15F H 0.0976 0.6396 0.4304 0.049 Uiso 1 d R
C16B C 0.2109(2) 0.62764(12) 0.24100(11) 0.0318(8) Uani 1 d .
C17B C 0.1516(2) 0.66734(12) 0.22211(11) 0.0330(8) Uani 1 d .
C18B C 0.1574(3) 0.68217(13) 0.17660(11) 0.0388(8) Uani 1 d .
H18B H 0.1176 0.7092 0.1641 0.047 Uiso 1 calc R
C19B C 0.2195(3) 0.65865(13) 0.14907(11) 0.0395(9) Uani 1 d .
C20B C 0.2777(2) 0.61919(13) 0.16877(11) 0.0374(8) Uani 1 d .
H20B H 0.3209 0.6028 0.1507 0.045 Uiso 1 calc R
C21B C 0.2749(2) 0.60311(12) 0.21368(11) 0.0331(8) Uani 1 d .
C22B C 0.0792(3) 0.69277(14) 0.24971(12) 0.0439(9) Uani 1 d .
H22D H 0.1094 0.6969 0.2816 0.053 Uiso 1 d R
H22E H 0.0199 0.6721 0.2490 0.053 Uiso 1 d R
H22F H 0.0617 0.7258 0.2363 0.053 Uiso 1 d R
C23B C 0.2211(3) 0.67290(14) 0.09901(11) 0.0520(10) Uani 1 d .
H23D H 0.1617 0.6922 0.0883 0.062 Uiso 1 d R
H23E H 0.2230 0.6425 0.0803 0.062 Uiso 1 d R
H23F H 0.2792 0.6934 0.0962 0.062 Uiso 1 d R
C24B C 0.3348(3) 0.55836(12) 0.23201(12) 0.0412(9) Uani 1 d .
H24D H 0.3682 0.5663 0.2627 0.049 Uiso 1 d R
H24E H 0.3837 0.5507 0.2114 0.049 Uiso 1 d R
H24F H 0.2918 0.5292 0.2339 0.049 Uiso 1 d R
Si2A Si 0.50478(7) 0.81888(3) 0.48646(3) 0.0281(2) Uani 1 d .
F6A F 0.51454(13) 0.78520(6) 0.53573(6) 0.0345(4) Uani 1 d .
F7A F 0.62558(12) 0.81797(6) 0.49047(6) 0.0321(4) Uani 1 d .
F8A F 0.50585(13) 0.84574(6) 0.43418(6) 0.0335(4) Uani 1 d .
F9A F 0.43878(12) 0.77345(6) 0.46125(6) 0.0320(4) Uani 1 d .
C25A C 0.4383(2) 0.87303(11) 0.51101(10) 0.0288(7) Uani 1 d .
C26A C 0.3448(2) 0.89013(11) 0.49020(10) 0.0295(7) Uani 1 d .
C27A C 0.2936(3) 0.92623(12) 0.51235(11) 0.0367(8) Uani 1 d .
H27A H 0.2296 0.9359 0.4991 0.044 Uiso 1 calc R
C28A C 0.3343(3) 0.94834(12) 0.55354(11) 0.0378(8) Uani 1 d .
H28A H 0.2986 0.9728 0.5682 0.045 Uiso 1 calc R
C29A C 0.4278(3) 0.93416(12) 0.57285(11) 0.0366(8) Uani 1 d .
H29A H 0.4569 0.9500 0.6003 0.044 Uiso 1 calc R
C30A C 0.4801(2) 0.89689(11) 0.55258(11) 0.0316(8) Uani 1 d .
C31A C 0.2947(2) 0.87231(11) 0.44407(10) 0.0287(7) Uani 1 d .
C32A C 0.3047(2) 0.90108(12) 0.40450(11) 0.0346(8) Uani 1 d .
C33A C 0.2522(2) 0.88677(13) 0.36213(11) 0.0371(8) Uani 1 d .
H33A H 0.2591 0.9062 0.3355 0.045 Uiso 1 calc R
C34A C 0.1904(2) 0.84510(13) 0.35776(11) 0.0379(8) Uani 1 d .
C35A C 0.1814(2) 0.81758(13) 0.39719(11) 0.0368(8) Uani 1 d .
H0K H 0.1397 0.7890 0.3949 0.044 Uiso 1 calc R
C36A C 0.2315(2) 0.83030(12) 0.44034(11) 0.0346(8) Uani 1 d .
C37A C 0.3713(3) 0.94678(12) 0.40683(12) 0.0457(9) Uani 1 d .
H37A H 0.4347 0.9384 0.4245 0.055 Uiso 1 d R
H37B H 0.3409 0.9745 0.4218 0.055 Uiso 1 d R
H37C H 0.3815 0.9568 0.3756 0.055 Uiso 1 d R
C38A C 0.1385(3) 0.82869(15) 0.31131(13) 0.0567(11) Uani 1 d .
H38A H 0.1474 0.7925 0.3076 0.068 Uiso 1 d R
H38B H 0.1661 0.8467 0.2867 0.068 Uiso 1 d R
H38C H 0.0683 0.8363 0.3097 0.068 Uiso 1 d R
C39A C 0.2171(3) 0.79903(13) 0.48179(11) 0.0460(9) Uani 1 d .
H39A H 0.1888 0.7665 0.4716 0.055 Uiso 1 d R
H39B H 0.1725 0.8165 0.5001 0.055 Uiso 1 d R
H39C H 0.2806 0.7937 0.5006 0.055 Uiso 1 d R
C40A C 0.5840(2) 0.88724(12) 0.57456(11) 0.0334(8) Uani 1 d .
C41A C 0.6019(2) 0.86045(12) 0.61637(11) 0.0362(8) Uani 1 d .
C42A C 0.7001(3) 0.85539(14) 0.63760(13) 0.0470(9) Uani 1 d .
H42A H 0.7128 0.8367 0.6653 0.056 Uiso 1 calc R
C43A C 0.7781(3) 0.87705(15) 0.61901(15) 0.0545(11) Uani 1 d .
C44A C 0.7586(3) 0.90288(14) 0.57762(14) 0.0509(10) Uani 1 d .
H44A H 0.8117 0.9173 0.5643 0.061 Uiso 1 calc R
C45A C 0.6628(3) 0.90831(13) 0.55491(12) 0.0411(9) Uani 1 d .
C46A C 0.5197(2) 0.83871(13) 0.63972(11) 0.0412(9) Uani 1 d .
H46A H 0.4725 0.8221 0.6167 0.049 Uiso 1 d R
H46B H 0.4868 0.8658 0.6545 0.049 Uiso 1 d R
H46C H 0.5462 0.8143 0.6630 0.049 Uiso 1 d R
C47A C 0.8829(3) 0.87449(18) 0.64415(17) 0.0800(15) Uani 1 d .
H47A H 0.8804 0.8639 0.6760 0.096 Uiso 1 d R
H47B H 0.9137 0.9077 0.6439 0.096 Uiso 1 d R
H47C H 0.9214 0.8502 0.6288 0.096 Uiso 1 d R
C48A C 0.6468(3) 0.93861(13) 0.51082(12) 0.0487(10) Uani 1 d .
H48A H 0.5949 0.9634 0.5131 0.058 Uiso 1 d R
H48B H 0.6272 0.9162 0.4847 0.058 Uiso 1 d R
H48C H 0.7078 0.9559 0.5062 0.058 Uiso 1 d R
Si2B Si 0.56394(6) 0.80318(3) 0.28673(3) 0.0271(2) Uani 1 d .
F6B F 0.55799(12) 0.83530(6) 0.33619(5) 0.0318(4) Uani 1 d .
F7B F 0.63960(13) 0.76453(6) 0.31673(6) 0.0338(4) Uani 1 d .
F8B F 0.55923(13) 0.76179(6) 0.24262(6) 0.0328(4) Uani 1 d .
F9B F 0.44315(12) 0.80023(6) 0.28168(6) 0.0319(4) Uani 1 d .
C25B C 0.6200(2) 0.85626(11) 0.25593(10) 0.0260(7) Uani 1 d .
C26B C 0.5741(2) 0.87264(11) 0.21202(10) 0.0289(7) Uani 1 d .
C27B C 0.6161(2) 0.91067(12) 0.18781(11) 0.0341(8) Uani 1 d .
H27B H 0.5844 0.9211 0.1586 0.041 Uiso 1 calc R
C28B C 0.7039(3) 0.93325(12) 0.20623(11) 0.0368(8) Uani 1 d .
H28B H 0.7330 0.9585 0.1894 0.044 Uiso 1 calc R
C29B C 0.7483(2) 0.91859(12) 0.24930(11) 0.0345(8) Uani 1 d .
H29B H 0.8081 0.9341 0.2617 0.041 Uiso 1 calc R
C30B C 0.7077(2) 0.88151(11) 0.27514(10) 0.0295(7) Uani 1 d .
C31B C 0.4744(2) 0.85392(11) 0.19072(10) 0.0288(7) Uani 1 d .
C32B C 0.4658(2) 0.81854(12) 0.15469(11) 0.0326(8) Uani 1 d .
C33B C 0.3717(2) 0.80450(12) 0.13431(12) 0.0385(8) Uani 1 d .
H33B H 0.3656 0.7803 0.1103 0.046 Uiso 1 calc R
C34B C 0.2869(3) 0.82505(13) 0.14842(13) 0.0433(9) Uani 1 d .
C35B C 0.2970(3) 0.85880(13) 0.18468(12) 0.0411(9) Uani 1 d .
H35B H 0.2396 0.8717 0.1955 0.049 Uiso 1 calc R
C36B C 0.3894(2) 0.87455(12) 0.20597(11) 0.0352(8) Uani 1 d .
C37B C 0.5562(2) 0.79833(13) 0.13617(11) 0.0390(8) Uani 1 d .
H37D H 0.6006 0.7834 0.1614 0.047 Uiso 1 d R
H37E H 0.5900 0.8256 0.1222 0.047 Uiso 1 d R
H37F H 0.5363 0.7726 0.1129 0.047 Uiso 1 d R
C38B C 0.1848(3) 0.81269(15) 0.12356(15) 0.0615(12) Uani 1 d .
H38D H 0.1886 0.7829 0.1043 0.074 Uiso 1 d R
H38E H 0.1608 0.8412 0.1042 0.074 Uiso 1 d R
H38F H 0.1396 0.8062 0.1462 0.074 Uiso 1 d R
C39B C 0.3962(3) 0.91330(13) 0.24382(12) 0.0424(9) Uani 1 d .
H39D H 0.4413 0.9400 0.2371 0.051 Uiso 1 d R
H39E H 0.4209 0.8974 0.2732 0.051 Uiso 1 d R
H39F H 0.3311 0.9276 0.2458 0.051 Uiso 1 d R
C40B C 0.7610(2) 0.87278(11) 0.32266(10) 0.0293(7) Uani 1 d .
C41B C 0.7437(2) 0.90528(12) 0.35892(11) 0.0324(8) Uani 1 d .
C42B C 0.8017(3) 0.90096(13) 0.40159(11) 0.0378(8) Uani 1 d .
H42B H 0.7893 0.9228 0.4258 0.045 Uiso 1 calc R
C43B C 0.8765(3) 0.86591(13) 0.40981(11) 0.0389(9) Uani 1 d .
C44B C 0.8920(2) 0.83352(13) 0.37419(11) 0.0387(8) Uani 1 d .
H44B H 0.9418 0.8086 0.3795 0.046 Uiso 1 calc R
C45B C 0.8364(2) 0.83659(12) 0.33078(11) 0.0332(8) Uani 1 d .
C46B C 0.6626(3) 0.94417(12) 0.35237(12) 0.0426(9) Uani 1 d .
H46D H 0.6133 0.9340 0.3269 0.051 Uiso 1 d R
H46E H 0.6904 0.9767 0.3453 0.051 Uiso 1 d R
H46F H 0.6318 0.9470 0.3806 0.051 Uiso 1 d R
C47B C 0.9385(3) 0.86179(15) 0.45685(12) 0.0557(11) Uani 1 d .
H47D H 1.0080 0.8661 0.4532 0.067 Uiso 1 d R
H47E H 0.9287 0.8287 0.4701 0.067 Uiso 1 d R
H47F H 0.9188 0.8879 0.4773 0.067 Uiso 1 d R
C48B C 0.8582(3) 0.80145(13) 0.29232(11) 0.0416(9) Uani 1 d .
H48D H 0.7970 0.7862 0.2778 0.050 Uiso 1 d R
H48E H 0.9033 0.7750 0.3051 0.050 Uiso 1 d R
H48E H 0.8887 0.8205 0.2693 0.050 Uiso 1 d R
C1S1 C 0.1309(3) 0.52861(14) 0.69594(18) 0.0598(12) Uani 1 d .
H1S1 H 0.1826 0.5050 0.6954 0.072 Uiso 1 calc R
C2S1 C 0.0927(3) 0.55274(14) 0.65575(15) 0.0527(10) Uani 1 d .
H2S1 H 0.1177 0.5457 0.6277 0.063 Uiso 1 calc R
C3S1 C 0.0176(3) 0.58716(14) 0.65698(13) 0.0493(10) Uani 1 d .
H3S1 H -0.0089 0.6042 0.6297 0.059 Uiso 1 calc R
C4S1 C -0.0185(3) 0.59658(14) 0.69776(13) 0.0515(10) Uani 1 d .
H4S1 H -0.0706 0.6200 0.6984 0.062 Uiso 1 calc R
C5S1 C 0.0193(3) 0.57280(14) 0.73766(13) 0.0518(10) Uani 1 d .
H5S1 H -0.0062 0.5800 0.7656 0.062 Uiso 1 calc R
C6S1 C 0.0943(3) 0.53862(15) 0.73718(15) 0.0560(11) Uani 1 d .
H6S1 H 0.1207 0.5220 0.7647 0.067 Uiso 1 calc R
C1S2 C -0.0405(4) 1.03536(17) 0.42807(19) 0.0736(14) Uani 1 d .
H1S2 H -0.0619 1.0585 0.4494 0.088 Uiso 1 calc R
C2S2 C 0.0357(3) 1.00315(17) 0.44135(14) 0.0602(11) Uani 1 d .
H2S2 H 0.0666 1.0035 0.4722 0.072 Uiso 1 calc R
C3S2 C 0.0671(3) 0.97082(16) 0.41051(14) 0.0593(11) Uani 1 d .
H3S2 H 0.1212 0.9493 0.4199 0.071 Uiso 1 calc R
C4S2 C 0.0228(3) 0.96872(17) 0.36657(15) 0.0647(12) Uani 1 d .
H4S2 H 0.0446 0.9450 0.3459 0.078 Uiso 1 calc R
C5S2 C -0.0527(4) 1.00010(19) 0.35168(16) 0.0704(13) Uani 1 d .
H5S2 H -0.0820 0.9992 0.3205 0.084 Uiso 1 calc R
C6S2 C -0.0866(3) 1.03364(18) 0.3825(2) 0.0793(16) Uani 1 d .
H6S2 H -0.1404 1.0552 0.3728 0.095 Uiso 1 calc R

loop_
_atom_site_aniso_label
_atom_site_aniso_U_11
_atom_site_aniso_U_22
_atom_site_aniso_U_33
_atom_site_aniso_U_23
_atom_site_aniso_U_13
_atom_site_aniso_U_12
K1 0.0274(4) 0.0353(4) 0.0280(4) 0.0004(3) 0.0025(3) -0.0035(3)
K2 0.0266(4) 0.0364(4) 0.0330(4) -0.0009(3) 0.0033(3) 0.0029(3)
K3 0.0324(4) 0.0376(4) 0.0266(4) 0.0037(3) 0.0023(3) -0.0046(3)
K4 0.0315(4) 0.0511(5) 0.0282(4) 0.0028(3) 0.0008(3) 0.0063(4)
K5 0.0296(4) 0.0350(4) 0.0281(4) -0.0029(3) 0.0055(3) 0.0022(3)
K6 0.0336(4) 0.0471(5) 0.0268(4) 0.0004(3) 0.0013(3) -0.0089(3)
Si1A 0.0239(5) 0.0334(5) 0.0278(5) 0.0039(4) 0.0036(4) 0.0005(4)
F1A 0.0238(9) 0.0349(10) 0.0350(11) 0.0032(8) 0.0013(8) 0.0006(8)
F2A 0.0296(10) 0.0405(11) 0.0327(10) 0.0052(8) 0.0093(8) 0.0005(8)
F3A 0.0241(9) 0.0351(10) 0.0346(11) 0.0008(8) 0.0056(8) 0.0013(8)
F4A 0.0264(10) 0.0371(10) 0.0300(10) 0.0028(8) 0.0039(8) 0.0015(8)
F5A 0.0270(10) 0.0400(10) 0.0292(10) 0.0030(8) 0.0022(8) -0.0009(8)
C1A 0.0232(17) 0.0344(19) 0.036(2) 0.0082(15) 0.0063(15) -0.0036(14)
C2A 0.0274(18) 0.041(2) 0.0310(19) 0.0122(15) 0.0035(15) -0.0003(15)
C3A 0.032(2) 0.055(2) 0.037(2) 0.0120(17) -0.0018(17) 0.0032(18)
C4A 0.033(2) 0.048(2) 0.049(2) 0.0107(18) 0.0069(19) 0.0080(17)
C5A 0.0328(19) 0.034(2) 0.048(2) 0.0055(16) 0.0062(18) 0.0058(16)
C6A 0.0257(18) 0.0353(19) 0.037(2) 0.0052(15) 0.0062(15) -0.0020(15)
C7A 0.0218(17) 0.053(2) 0.0276(19) 0.0130(16) -0.0006(15) 0.0091(16)
C8A 0.0236(17) 0.051(2) 0.0266(18) 0.0092(16) -0.0018(14) 0.0061(16)
C9A 0.0293(19) 0.061(2) 0.029(2) 0.0043(17) -0.0033(16) 0.0022(17)
C10A 0.0295(19) 0.067(3) 0.032(2) 0.0090(18) 0.0005(16) 0.0131(19)
C11A 0.031(2) 0.075(3) 0.029(2) 0.0252(19) 0.0096(17) 0.016(2)
C12A 0.0231(18) 0.056(2) 0.036(2) 0.0162(17) -0.0001(16) 0.0054(16)
C13A 0.0304(19) 0.056(2) 0.034(2) 0.0030(17) 0.0008(16) -0.0027(17)
C14A 0.059(3) 0.096(3) 0.032(2) 0.006(2) 0.007(2) 0.016(2)
C15A 0.041(2) 0.063(3) 0.056(3) 0.021(2) 0.013(2) 0.003(2)
C16A 0.0303(19) 0.0339(19) 0.037(2) 0.0024(15) 0.0084(16) 0.0095(15)
C17A 0.0334(19) 0.0299(19) 0.044(2) -0.0022(15) 0.0047(17) 0.0044(15)
C18A 0.033(2) 0.039(2) 0.050(2) -0.0044(17) 0.0024(18) 0.0036(16)
C19A 0.049(2) 0.043(2) 0.040(2) -0.0038(17) 0.0015(19) 0.0132(19)
C20A 0.045(2) 0.043(2) 0.038(2) 0.0077(16) 0.0107(18) 0.0170(18)
C21A 0.0306(19) 0.041(2) 0.035(2) 0.0025(16) 0.0096(16) 0.0105(16)
C22A 0.038(2) 0.038(2) 0.056(2) 0.0059(17) 0.0079(19) -0.0037(17)
C23A 0.074(3) 0.062(3) 0.050(3) -0.005(2) -0.011(2) 0.014(2)
C24A 0.036(2) 0.048(2) 0.046(2) 0.0080(17) 0.0117(18) 0.0034(17)
Si1B 0.0242(5) 0.0320(5) 0.0258(5) -0.0003(4) 0.0045(4) -0.0019(4)
F1B 0.0249(9) 0.0318(10) 0.0370(11) -0.0025(8) 0.0046(8) -0.0020(8)
F2B 0.0275(10) 0.0353(10) 0.0267(10) -0.0036(8) 0.0046(8) -0.0015(8)
F3B 0.0253(9) 0.0369(10) 0.0291(10) 0.0017(8) 0.0037(8) 0.0004(8)
F4B 0.0280(10) 0.0380(10) 0.0296(10) -0.0019(8) 0.0065(8) -0.0011(8)
F5B 0.0250(9) 0.0332(10) 0.0311(10) 0.0014(8) 0.0042(8) -0.0022(8)
C1B 0.0242(17) 0.0302(18) 0.0319(18) -0.0024(14) 0.0036(15) 0.0018(14)
C2B 0.0249(17) 0.0339(18) 0.0285(18) -0.0018(14) 0.0043(14) 0.0003(14)
C3B 0.038(2) 0.039(2) 0.039(2) -0.0043(16) 0.0101(17) -0.0096(16)
C4B 0.037(2) 0.052(2) 0.040(2) -0.0055(17) 0.0014(18) -0.0215(18)
C5B 0.040(2) 0.053(2) 0.034(2) -0.0077(17) -0.0007(17) -0.0125(18)
C6B 0.0306(18) 0.040(2) 0.0278(19) -0.0048(14) 0.0040(15) -0.0025(15)
C7B 0.0298(18) 0.0313(18) 0.0292(18) 0.0015(14) 0.0075(15) -0.0072(15)
C8B 0.039(2) 0.0300(18) 0.0280(19) -0.0011(14) -0.0012(16) -0.0084(16)
C9B 0.046(2) 0.033(2) 0.042(2) 0.0058(16) -0.0023(18) -0.0029(17)
C10B 0.058(2) 0.034(2) 0.029(2) 0.0059(15) -0.0046(18) -0.0112(18)
C11B 0.051(2) 0.040(2) 0.031(2) -0.0045(16) 0.0167(18) -0.0156(18)
C12B 0.0314(19) 0.0340(19) 0.033(2) -0.0017(14) 0.0095(16) -0.0098(15)
C13B 0.042(2) 0.032(2) 0.048(2) -0.0029(16) 0.0046(18) -0.0006(16)
C14B 0.087(3) 0.049(2) 0.036(2) 0.0031(18) -0.005(2) -0.017(2)
C15B 0.038(2) 0.041(2) 0.046(2) -0.0051(16) 0.0167(18) -0.0042(17)
C16B 0.0275(18) 0.042(2) 0.0251(18) -0.0040(15) -0.0019(15) -0.0112(16)
C17B 0.0242(17) 0.048(2) 0.0258(18) -0.0059(15) -0.0016(15) -0.0106(16)
C18B 0.035(2) 0.049(2) 0.030(2) -0.0002(16) -0.0050(16) -0.0025(17)
C19B 0.039(2) 0.051(2) 0.0272(19) -0.0061(16) 0.0002(16) -0.0181(18)
C20B 0.036(2) 0.046(2) 0.0302(19) -0.0106(16) 0.0064(16) -0.0114(17)
C21B 0.0309(19) 0.040(2) 0.0278(19) -0.0078(15) 0.0029(15) -0.0118(16)
C22B 0.032(2) 0.064(3) 0.035(2) -0.0015(17) -0.0008(17) 0.0025(18)
C23B 0.063(3) 0.063(3) 0.030(2) 0.0005(18) 0.0071(19) -0.003(2)
C24B 0.047(2) 0.040(2) 0.038(2) -0.0085(16) 0.0096(18) -0.0018(17)
Si2A 0.0278(5) 0.0326(5) 0.0241(5) -0.0015(4) 0.0036(4) 0.0013(4)
F6A 0.0340(10) 0.0392(11) 0.0300(10) 0.0039(8) 0.0035(8) 0.0037(8)
F7A 0.0272(10) 0.0381(10) 0.0309(10) -0.0031(8) 0.0029(8) 0.0001(8)
F8A 0.0350(11) 0.0393(11) 0.0262(10) -0.0010(8) 0.0043(8) -0.0006(8)
F9A 0.0306(10) 0.0333(10) 0.0324(10) -0.0022(8) 0.0046(8) 0.0005(8)
C25A 0.0333(18) 0.0304(18) 0.0235(17) -0.0007(13) 0.0062(15) -0.0019(15)
C26A 0.0333(19) 0.0308(18) 0.0246(18) 0.0036(13) 0.0044(15) 0.0041(15)
C27A 0.040(2) 0.039(2) 0.031(2) 0.0026(15) 0.0006(16) 0.0103(16)
C28A 0.050(2) 0.036(2) 0.0274(19) -0.0021(15) 0.0047(17) 0.0106(17)
C29A 0.047(2) 0.038(2) 0.0248(18) -0.0052(15) 0.0024(17) 0.0015(17)
C30A 0.0343(19) 0.0324(19) 0.0281(18) 0.0025(14) 0.0034(15) 0.0012(15)
C31A 0.0274(17) 0.0351(19) 0.0228(17) -0.0040(14) 0.0003(14) 0.0053(15)
C32A 0.038(2) 0.0362(19) 0.0296(19) -0.0001(15) 0.0041(16) 0.0106(16)
C33A 0.043(2) 0.043(2) 0.0238(19) 0.0023(15) -0.0007(16) 0.0131(17)
C34A 0.0315(19) 0.049(2) 0.032(2) -0.0065(16) -0.0019(16) 0.0118(17)
C35A 0.0248(18) 0.050(2) 0.036(2) -0.0097(16) 0.0050(16) 0.0010(16)
C36A 0.0303(18) 0.044(2) 0.0303(19) -0.0046(15) 0.0080(16) 0.0056(16)
C37A 0.061(3) 0.038(2) 0.038(2) 0.0026(16) 0.0039(19) -0.0026(19)
C38A 0.050(3) 0.074(3) 0.041(2) -0.012(2) -0.011(2) 0.008(2)
C39A 0.048(2) 0.059(2) 0.034(2) -0.0059(17) 0.0148(18) -0.0139(19)
C40A 0.035(2) 0.0351(19) 0.0291(19) -0.0094(15) 0.0021(16) -0.0003(15)
C41A 0.037(2) 0.040(2) 0.030(2) -0.0067(15) -0.0019(16) 0.0012(16)
C42A 0.042(2) 0.053(2) 0.043(2) -0.0026(18) -0.0067(19) 0.0029(19)
C43A 0.035(2) 0.060(3) 0.066(3) -0.010(2) -0.008(2) -0.0070(19)
C44A 0.040(2) 0.053(2) 0.060(3) -0.010(2) 0.007(2) -0.0136(19)
C45A 0.042(2) 0.040(2) 0.040(2) -0.0097(16) 0.0035(18) -0.0080(17)
C46A 0.038(2) 0.054(2) 0.031(2) 0.0035(16) 0.0010(17) 0.0055(18)
C47A 0.047(3) 0.092(4) 0.095(4) -0.001(3) -0.017(3) -0.010(3)
C48A 0.055(3) 0.046(2) 0.046(2) -0.0023(18) 0.011(2) -0.0108(19)
Si2B 0.0246(5) 0.0333(5) 0.0232(5) 0.0020(4) 0.0025(4) -0.0015(4)
F6B 0.0311(10) 0.0403(10) 0.0238(10) -0.0012(8) 0.0026(8) -0.0039(8)
F7B 0.0337(11) 0.0354(10) 0.0312(10) 0.0059(8) 0.0005(8) 0.0004(8)
F8B 0.0343(10) 0.0356(10) 0.0283(10) -0.0037(8) 0.0027(8) -0.0026(8)
F9B 0.0242(9) 0.0417(10) 0.0294(10) 0.0026(8) 0.0020(8) -0.0030(8)
C25B 0.0271(17) 0.0296(17) 0.0213(17) -0.0021(13) 0.0033(14) 0.0000(14)
C26B 0.0277(18) 0.0345(18) 0.0243(18) 0.0000(14) 0.0020(14) -0.0001(14)
C27B 0.039(2) 0.040(2) 0.0225(18) 0.0044(14) 0.0023(15) -0.0027(16)
C28B 0.043(2) 0.041(2) 0.0266(19) 0.0054(15) 0.0045(16) -0.0096(17)
C29B 0.0298(19) 0.045(2) 0.0286(19) -0.0032(15) 0.0041(15) -0.0098(16)
C30B 0.0298(18) 0.0336(18) 0.0257(18) -0.0027(14) 0.0058(15) -0.0030(15)
C31B 0.0270(18) 0.0350(19) 0.0230(17) 0.0065(14) -0.0027(14) -0.0016(15)
C32B 0.0336(19) 0.0378(19) 0.0252(18) 0.0043(14) -0.0007(15) -0.0024(15)
C33B 0.037(2) 0.040(2) 0.034(2) 0.0022(15) -0.0102(17) -0.0060(17)
C34B 0.0279(19) 0.044(2) 0.053(2) 0.0076(18) -0.0132(18) -0.0017(17)
C35B 0.030(2) 0.043(2) 0.049(2) 0.0068(18) 0.0026(18) 0.0017(17)
C36B 0.0324(19) 0.039(2) 0.034(2) 0.0038(15) 0.0026(16) 0.0011(16)
C37B 0.036(2) 0.052(2) 0.0293(19) -0.0060(16) 0.0046(16) -0.0049(17)
C38B 0.040(2) 0.059(3) 0.080(3) -0.005(2) -0.018(2) -0.003(2)
C39B 0.037(2) 0.047(2) 0.043(2) -0.0004(17) 0.0049(17) 0.0067(17)
C40B 0.0269(17) 0.0357(19) 0.0240(18) 0.0041(14) -0.0018(14) -0.0064(15)
C41B 0.037(2) 0.0331(19) 0.0267(19) 0.0028(14) 0.0010(16) -0.0087(16)
C42B 0.048(2) 0.042(2) 0.0233(18) -0.0023(15) 0.0042(17) -0.0119(18)
C43B 0.036(2) 0.052(2) 0.0267(19) 0.0041(16) -0.0050(16) -0.0124(18)
C44B 0.0255(18) 0.054(2) 0.036(2) 0.0082(17) 0.0020(16) -0.0007(16)
C45B 0.0267(18) 0.044(2) 0.0290(19) -0.0021(15) 0.0059(15) -0.0059(16)
C46B 0.055(2) 0.035(2) 0.037(2) -0.0029(16) 0.0020(18) 0.0005(18)
C47B 0.057(3) 0.071(3) 0.035(2) 0.0043(19) -0.011(2) -0.008(2)
C48B 0.034(2) 0.055(2) 0.037(2) -0.0024(17) 0.0068(16) 0.0056(17)
C1S1 0.030(2) 0.038(2) 0.111(4) -0.002(2) 0.008(2) 0.0024(18)
C2S1 0.042(2) 0.049(2) 0.069(3) -0.015(2) 0.015(2) -0.013(2)
C3S1 0.037(2) 0.061(3) 0.049(2) 0.0028(19) -0.0002(19) -0.0002(19)
C4S1 0.047(2) 0.058(3) 0.050(3) 0.0018(19) 0.005(2) 0.014(2)
C5S1 0.049(2) 0.060(3) 0.045(2) -0.002(2) 0.001(2) 0.003(2)
C6S1 0.043(2) 0.052(3) 0.067(3) 0.013(2) -0.017(2) -0.007(2)
C1S2 0.064(3) 0.068(3) 0.093(4) -0.009(3) 0.026(3) 0.009(3)
C2S2 0.049(3) 0.090(3) 0.043(2) 0.004(2) 0.009(2) -0.004(2)
C3S2 0.048(3) 0.082(3) 0.049(3) 0.011(2) 0.007(2) 0.013(2)
C4S2 0.074(3) 0.073(3) 0.047(3) 0.003(2) 0.006(2) 0.007(3)
C5S2 0.069(3) 0.079(3) 0.056(3) 0.015(3) -0.019(3) -0.017(3)
C6S2 0.038(3) 0.067(3) 0.129(5) 0.040(3) -0.003(3) 0.012(2)

loop_
_atom_type_symbol
_atom_type_description
_atom_type_scat_dispersion_real
_atom_type_scat_dispersion_imag
_atom_type_scat_source
C C 0.0033 0.0016 'International Tables Vol C Tables 4.2.6.8 and 6.1.1.4'
H H 0.0000 0.0000 'International Tables Vol C Tables 4.2.6.8 and 6.1.1.4'
F F 0.0171 0.0103 'International Tables Vol C Tables 4.2.6.8 and 6.1.1.4'
Si Si 0.0817 0.0704 'International Tables Vol C Tables 4.2.6.8 and 6.1.1.4'
K K 0.2009 0.2494 'International Tables Vol C Tables 4.2.6.8 and 6.1.1.4'

loop_
_geom_angle_atom_site_label_1
_geom_angle_atom_site_label_2
_geom_angle_atom_site_label_3
_geom_angle
F1A K1 F5B 97.56(6)
F1A K1 F2B 106.75(6)
F5B K1 F2B 54.43(5)
F1A K1 F3A 53.42(5)
F5B K1 F3A 69.37(5)
F2B K1 F3A 117.62(5)
F1A K1 F9A 66.65(5)
F5B K1 F9A 118.71(5)
F2B K1 F9A 73.46(5)
F3A K1 F9A 119.91(5)
F1A K1 F2A 49.74(5)
F5B K1 F2A 118.55(5)
F2B K1 F2A 156.28(5)
F3A K1 F2A 49.20(5)
F9A K1 F2A 95.80(5)
F1B K2 F3A 98.69(6)
F1B K2 F4A 108.70(6)
F3A K2 F4A 54.77(5)
F1B K2 F5B 53.75(5)
F3A K2 F5B 69.43(5)
F4A K2 F5B 118.48(5)
F1B K2 F7B 68.64(5)
F3A K2 F7B 116.64(6)
F4A K2 F7B 70.79(5)
F5B K2 F7B 121.86(5)
F1B K2 F4B 49.56(5)
F3A K2 F4B 118.69(5)
F4A K2 F4B 158.01(5)
F5B K2 F4B 49.32(5)
F7B K2 F4B 99.32(5)
F1B K2 F1A 69.98(5)
F3A K2 F1A 44.12(5)
F4A K2 F1A 44.14(5)
F5B K2 F1A 78.69(5)
F7B K2 F1A 75.06(5)
F4B K2 F1A 115.07(5)
F1A K3 F6B 108.96(6)
F1A K3 F7B 92.32(6)
F6B K3 F7B 49.66(5)
F1A K3 F4A 53.06(5)
F6B K3 F4A 117.23(5)
F7B K3 F4A 69.82(5)
F1A K3 F7A 67.25(5)
F6B K3 F7A 109.67(5)
F7B K3 F7A 145.89(6)
F4A K3 F7A 112.11(5)
F1A K3 F5A 51.43(5)
F6B K3 F5A 159.82(5)
F7B K3 F5A 119.43(5)
F4A K3 F5A 49.69(5)
F7A K3 F5A 69.67(5)
F1A K3 F8A 80.94(5)
F6B K3 F8A 63.70(5)
F7B K3 F8A 106.06(5)
F4A K3 F8A 132.72(5)
F7A K3 F8A 46.04(5)
F5A K3 F8A 111.81(5)
F2A K4 F5A 55.28(5)
F2A K4 F7A 101.50(6)
F5A K4 F7A 76.55(5)
F2A K4 F6A 98.36(6)
F5A K4 F6A 116.22(6)
F7A K4 F6A 50.92(5)
F2A K4 F1A 44.53(5)
F5A K4 F1A 44.78(5)
F7A K4 F1A 57.25(5)
F6A K4 F1A 74.69(5)
F1B K5 F8A 118.48(6)
F1B K5 F9A 97.39(6)
F8A K5 F9A 50.38(5)
F1B K5 F9B 64.94(5)
F8A K5 F9B 114.64(5)
F9A K5 F9B 149.74(6)
F1B K5 F2B 52.87(5)
F8A K5 F2B 122.92(5)
F9A K5 F2B 73.50(5)
F9B K5 F2B 108.71(5)
F1B K5 F6B 82.26(5)
F8A K5 F6B 66.86(5)
F9A K5 F6B 107.68(5)
F9B K5 F6B 48.28(5)
F2B K5 F6B 134.11(5)
F1B K5 F3B 49.31(5)
F8A K5 F3B 166.79(5)
F9A K5 F3B 121.18(5)
F9B K5 F3B 67.07(5)
F2B K5 F3B 47.70(5)
F6B K5 F3B 111.89(5)
F4B K6 F3B 55.06(5)
F4B K6 F9B 98.57(5)
F3B K6 F9B 75.59(5)
F4B K6 F8B 93.62(6)
F3B K6 F8B 113.30(6)
F9B K6 F8B 50.33(5)
F4B K6 F1B 44.29(5)
F3B K6 F1B 45.17(5)
F9B K6 F1B 54.62(5)
F8B K6 F1B 70.52(5)
F3A Si1A F4A 91.10(9)
F3A Si1A F2A 88.99(9)
F4A Si1A F2A 171.25(10)
F3A Si1A F5A 172.07(10)
F4A Si1A F5A 88.67(9)
F2A Si1A F5A 90.04(9)
F3A Si1A F1A 85.94(9)
F4A Si1A F1A 85.68(8)
F2A Si1A F1A 85.60(9)
F5A Si1A F1A 86.13(9)
F3A Si1A C1A 93.47(11)
F4A Si1A C1A 93.48(11)
F2A Si1A C1A 95.25(11)
F5A Si1A C1A 94.46(11)
F1A Si1A C1A 178.96(12)
Si1A F1A K3 104.64(8)
Si1A F1A K1 103.70(8)
K3 F1A K1 149.42(7)
Si1A F1A K4 78.69(6)
K3 F1A K4 96.47(5)
K1 F1A K4 100.13(5)
Si1A F1A K2 78.67(6)
K3 F1A K2 90.06(5)
K1 F1A K2 84.40(5)
K4 F1A K2 157.34(6)
Si1A F2A K4 105.78(8)
Si1A F2A K1 89.11(7)
K4 F2A K1 108.96(6)
Si1A F3A K2 105.91(8)
Si1A F3A K1 99.82(8)
K2 F3A K1 98.20(6)
Si1A F4A K2 104.28(8)
Si1A F4A K3 96.22(7)
K2 F4A K3 101.68(6)
Si1A F5A K4 104.65(8)
Si1A F5A K3 91.09(7)
K4 F5A K3 105.40(6)
C2A C1A C6A 114.0(3)
C2A C1A Si1A 123.3(2)
C6A C1A Si1A 122.7(2)
C3A C2A C1A 122.9(3)
C3A C2A C7A 112.9(3)
C1A C2A C7A 124.1(3)
C4A C3A C2A 121.0(3)
C3A C4A C5A 118.6(3)
C4A C5A C6A 121.4(3)
C5A C6A C1A 122.1(3)
C5A C6A C16A 112.8(3)
C1A C6A C16A 125.0(3)
C8A C7A C12A 119.2(3)
C8A C7A C2A 120.9(3)
C12A C7A C2A 119.6(3)
C9A C8A C7A 119.6(3)
C9A C8A C13A 119.8(3)
C7A C8A C13A 120.6(3)
C8A C9A C10A 122.2(3)
C11A C10A C9A 117.4(3)
C11A C10A C14A 121.1(3)
C9A C10A C14A 121.5(4)
C10A C11A C12A 122.6(3)
C11A C12A C7A 119.0(3)
C11A C12A C15A 119.9(3)
C7A C12A C15A 121.0(3)
C17A C16A C21A 118.7(3)
C17A C16A C6A 120.4(3)
C21A C16A C6A 120.4(3)
C18A C17A C16A 119.9(3)
C18A C17A C22A 119.7(3)
C16A C17A C22A 120.5(3)
C19A C18A C17A 122.4(3)
C18A C19A C20A 117.2(3)
C18A C19A C23A 121.2(4)
C20A C19A C23A 121.6(3)
C21A C20A C19A 122.8(3)
C20A C21A C16A 118.8(3)
C20A C21A C24A 120.5(3)
C16A C21A C24A 120.6(3)
F5B Si1B F3B 172.69(10)
F5B Si1B F4B 89.04(9)
F3B Si1B F4B 90.20(9)
F5B Si1B F2B 90.82(9)
F3B Si1B F2B 88.66(9)
F4B Si1B F2B 169.97(9)
F5B Si1B F1B 85.99(9)
F3B Si1B F1B 86.70(8)
F4B Si1B F1B 84.87(8)
F2B Si1B F1B 85.12(8)
F5B Si1B C1B 93.05(11)
F3B Si1B C1B 94.25(11)
F4B Si1B C1B 95.40(11)
F2B Si1B C1B 94.62(11)
F1B Si1B C1B 179.00(12)
Si1B F1B K5 107.79(8)
Si1B F1B K2 104.17(8)
K5 F1B K2 144.00(7)
Si1B F1B K6 79.07(6)
K5 F1B K6 100.50(5)
K2 F1B K6 101.41(5)
Si1B F2B K1 104.63(8)
Si1B F2B K5 98.49(7)
K1 F2B K5 98.38(5)
Si1B F3B K6 105.14(8)
Si1B F3B K5 87.55(7)
K6 F3B K5 104.43(6)
Si1B F4B K6 105.16(8)
Si1B F4B K2 89.10(7)
K6 F4B K2 109.19(6)
Si1B F5B K1 106.83(8)
Si1B F5B K2 99.53(7)
K1 F5B K2 98.19(6)
C6B C1B C2B 114.6(3)
C6B C1B Si1B 123.0(2)
C2B C1B Si1B 122.4(2)
C3B C2B C1B 121.6(3)
C3B C2B C7B 112.2(3)
C1B C2B C7B 126.2(3)
C4B C3B C2B 121.8(3)
C3B C4B C5B 118.2(3)
C4B C5B C6B 121.0(3)
C5B C6B C1B 122.8(3)
C5B C6B C16B 112.2(3)
C1B C6B C16B 125.0(3)
C8B C7B C12B 118.7(3)
C8B C7B C2B 120.2(3)
C12B C7B C2B 120.6(3)
C9B C8B C7B 119.6(3)
C9B C8B C13B 120.1(3)
C7B C8B C13B 120.3(3)
C10B C9B C8B 122.9(3)
C9B C10B C11B 117.0(3)
C9B C10B C14B 121.6(4)
C11B C10B C14B 121.3(3)
C12B C11B C10B 122.1(3)
C11B C12B C7B 119.7(3)
C11B C12B C15B 120.4(3)
C7B C12B C15B 120.0(3)
C17B C16B C21B 119.6(3)
C17B C16B C6B 120.8(3)
C21B C16B C6B 119.1(3)
C18B C17B C16B 119.1(3)
C18B C17B C22B 120.1(3)
C16B C17B C22B 120.8(3)
C19B C18B C17B 122.4(3)
C18B C19B C20B 117.3(3)
C18B C19B C23B 122.1(3)
C20B C19B C23B 120.6(3)
C21B C20B C19B 122.6(3)
C20B C21B C16B 119.0(3)
C20B C21B C24B 120.1(3)
C16B C21B C24B 120.7(3)
F9A Si2A F7A 121.17(9)
F9A Si2A F6A 88.41(9)
F7A Si2A F6A 87.78(9)
F9A Si2A F8A 88.40(9)
F7A Si2A F8A 86.94(9)
F6A Si2A F8A 171.28(10)
F9A Si2A C25A 117.99(12)
F7A Si2A C25A 120.84(12)
F6A Si2A C25A 93.99(11)
F8A Si2A C25A 94.68(11)
Si2A F6A K4 106.62(8)
Si2A F7A K4 111.53(9)
Si2A F7A K3 111.75(8)
K4 F7A K3 107.93(6)
Si2A F8A K5 110.21(8)
Si2A F8A K3 100.38(8)
K5 F8A K3 91.70(5)
Si2A F9A K5 110.66(8)
Si2A F9A K1 134.17(9)
K5 F9A K1 95.38(5)
C26A C25A C30A 117.8(3)
C26A C25A Si2A 122.1(2)
C30A C25A Si2A 120.1(2)
C27A C26A C25A 120.0(3)
C27A C26A C31A 115.6(3)
C25A C26A C31A 124.4(3)
C28A C27A C26A 121.5(3)
C29A C28A C27A 119.1(3)
C28A C29A C30A 121.1(3)
C29A C30A C25A 120.3(3)
C29A C30A C40A 116.5(3)
C25A C30A C40A 122.9(3)
C32A C31A C36A 119.3(3)
C32A C31A C26A 118.9(3)
C36A C31A C26A 121.5(3)
C33A C32A C31A 119.1(3)
C33A C32A C37A 119.7(3)
C31A C32A C37A 121.3(3)
C34A C33A C32A 122.3(3)
C35A C34A C33A 117.5(3)
C35A C34A C38A 120.9(3)
C33A C34A C38A 121.5(3)
C34A C35A C36A 122.5(3)
C35A C36A C31A 119.2(3)
C35A C36A C39A 119.6(3)
C31A C36A C39A 121.2(3)
C45A C40A C41A 120.0(3)
C45A C40A C30A 119.5(3)
C41A C40A C30A 120.4(3)
C40A C41A C42A 118.6(3)
C40A C41A C46A 122.1(3)
C42A C41A C46A 119.3(3)
C43A C42A C41A 121.8(4)
C42A C43A C44A 118.4(4)
C42A C43A C47A 121.2(4)
C44A C43A C47A 120.4(4)
C43A C44A C45A 121.9(4)
C44A C45A C40A 119.2(3)
C44A C45A C48A 119.0(3)
C40A C45A C48A 121.7(3)
F7B Si2B F9B 125.52(10)
F7B Si2B F8B 87.75(9)
F9B Si2B F8B 87.71(9)
F7B Si2B F6B 87.39(9)
F9B Si2B F6B 86.76(9)
F8B Si2B F6B 168.62(10)
F7B Si2B C25B 117.22(12)
F9B Si2B C25B 117.25(12)
F8B Si2B C25B 95.80(11)
F6B Si2B C25B 95.57(11)
Si2B F6B K3 110.71(8)
Si2B F6B K5 102.98(8)
K3 F6B K5 95.72(5)
Si2B F7B K3 111.54(9)
Si2B F7B K2 127.83(9)
K3 F7B K2 98.68(5)
Si2B F8B K6 107.43(8)
Si2B F9B K6 112.76(9)
Si2B F9B K5 107.55(8)
K6 F9B K5 112.29(6)
C26B C25B C30B 117.6(3)
C26B C25B Si2B 119.9(2)
C30B C25B Si2B 122.4(2)
C27B C26B C25B 121.0(3)
C27B C26B C31B 115.9(3)
C25B C26B C31B 122.9(3)
C28B C27B C26B 120.4(3)
C29B C28B C27B 119.4(3)
C28B C29B C30B 122.1(3)
C29B C30B C25B 119.4(3)
C29B C30B C40B 115.3(3)
C25B C30B C40B 125.2(3)
C32B C31B C36B 120.2(3)
C32B C31B C26B 120.9(3)
C36B C31B C26B 118.8(3)
C33B C32B C31B 118.8(3)
C33B C32B C37B 120.3(3)
C31B C32B C37B 120.8(3)
C34B C33B C32B 121.8(3)
C35B C34B C33B 118.4(3)
C35B C34B C38B 120.0(3)
C33B C34B C38B 121.5(3)
C34B C35B C36B 122.1(3)
C35B C36B C31B 118.6(3)
C35B C36B C39B 119.9(3)
C31B C36B C39B 121.5(3)
C45B C40B C41B 118.7(3)
C45B C40B C30B 121.4(3)
C41B C40B C30B 119.5(3)
C42B C41B C40B 119.4(3)
C42B C41B C46B 119.6(3)
C40B C41B C46B 121.0(3)
C43B C42B C41B 122.4(3)
C42B C43B C44B 117.9(3)
C42B C43B C47B 121.4(3)
C44B C43B C47B 120.7(3)
C43B C44B C45B 121.8(3)
C44B C45B C40B 119.8(3)
C44B C45B C48B 120.0(3)
C40B C45B C48B 120.2(3)
C2S1 C1S1 C6S1 120.6(4)
C3S1 C2S1 C1S1 119.3(4)
C4S1 C3S1 C2S1 119.7(4)
C5S1 C4S1 C3S1 121.2(4)
C4S1 C5S1 C6S1 120.0(4)
C5S1 C6S1 C1S1 119.3(4)
C2S2 C1S2 C6S2 119.0(4)
C3S2 C2S2 C1S2 120.3(4)
C4S2 C3S2 C2S2 121.1(4)
C3S2 C4S2 C5S2 120.8(4)
C4S2 C5S2 C6S2 119.3(4)
C5S2 C6S2 C1S2 119.4(4)

loop_
_geom_bond_atom_site_label_1
_geom_bond_atom_site_label_2
_geom_bond_distance
K1 F1A 2.5460(18)
K1 F5B 2.6315(18)
K1 F2B 2.6765(18)
K1 F3A 2.7043(17)
K1 F9A 2.8375(18)
K1 F2A 2.9973(19)
K2 F1B 2.5249(17)
K2 F3A 2.6292(18)
K2 F4A 2.6581(18)
K2 F5B 2.7027(17)
K2 F7B 2.7974(18)
K2 F4B 2.9913(18)
K2 F1A 3.3843(18)
K3 F1A 2.5020(17)
K3 F6B 2.7269(18)
K3 F7B 2.7536(18)
K3 F4A 2.7718(18)
K3 F7A 2.8032(18)
K3 F5A 2.9167(18)
K3 F8A 3.0456(18)
K4 F2A 2.5995(19)
K4 F5A 2.6251(18)
K4 F7A 2.6515(18)
K4 F6A 2.7303(19)
K4 F1A 3.3627(18)
K5 F1B 2.4870(17)
K5 F8A 2.7031(18)
K5 F9A 2.7413(18)
K5 F9B 2.7669(18)
K5 F2B 2.7743(17)
K5 F6B 2.8441(18)
K5 F3B 3.0909(18)
K6 F4B 2.6189(18)
K6 F3B 2.6202(17)
K6 F9B 2.6787(18)
K6 F8B 2.7631(19)
K6 F1B 3.3516(18)
Si1A F3A 1.6963(19)
Si1A F4A 1.7107(18)
Si1A F2A 1.7118(18)
Si1A F5A 1.7147(19)
Si1A F1A 1.7713(18)
Si1A C1A 1.969(3)
C1A C2A 1.430(4)
C1A C6A 1.437(4)
C2A C3A 1.406(4)
C2A C7A 1.514(5)
C3A C4A 1.381(5)
C4A C5A 1.386(5)
C5A C6A 1.409(4)
C6A C16A 1.518(4)
C7A C8A 1.408(5)
C7A C12A 1.419(4)
C8A C9A 1.398(5)
C8A C13A 1.513(4)
C9A C10A 1.401(5)
C10A C11A 1.390(5)
C10A C14A 1.516(5)
C11A C12A 1.403(5)
C12A C15A 1.506(5)
C16A C17A 1.409(4)
C16A C21A 1.423(4)
C17A C18A 1.402(5)
C17A C22A 1.513(5)
C18A C19A 1.384(5)
C19A C20A 1.401(5)
C19A C23A 1.523(5)
C20A C21A 1.399(5)
C21A C24A 1.514(5)
Si1B F5B 1.6990(18)
Si1B F3B 1.7088(18)
Si1B F4B 1.7099(18)
Si1B F2B 1.7101(17)
Si1B F1B 1.7730(18)
Si1B C1B 1.967(3)
C1B C6B 1.421(4)
C1B C2B 1.438(4)
C2B C3B 1.412(4)
C2B C7B 1.504(4)
C3B C4B 1.381(5)
C4B C5B 1.393(5)
C5B C6B 1.404(4)
C6B C16B 1.511(4)
C7B C8B 1.405(4)
C7B C12B 1.420(4)
C8B C9B 1.395(4)
C8B C13B 1.524(4)
C9B C10B 1.390(5)
C10B C11B 1.403(5)
C10B C14B 1.511(5)
C11B C12B 1.397(4)
C12B C15B 1.521(5)
C16B C17B 1.405(4)
C16B C21B 1.421(4)
C17B C18B 1.403(4)
C17B C22B 1.518(4)
C18B C19B 1.394(5)
C19B C20B 1.400(5)
C19B C23B 1.518(4)
C20B C21B 1.389(4)
C21B C24B 1.507(5)
Si2A F9A 1.6313(19)
Si2A F7A 1.6480(19)
Si2A F6A 1.6906(18)
Si2A F8A 1.6923(18)
Si2A C25A 1.897(3)
C25A C26A 1.424(4)
C25A C30A 1.428(4)
C26A C27A 1.399(4)
C26A C31A 1.513(4)
C27A C28A 1.395(4)
C28A C29A 1.388(5)
C29A C30A 1.401(4)
C30A C40A 1.511(4)
C31A C32A 1.411(4)
C31A C36A 1.412(4)
C32A C33A 1.407(4)
C32A C37A 1.519(5)
C33A C34A 1.393(5)
C34A C35A 1.387(5)
C34A C38A 1.518(5)
C35A C36A 1.402(4)
C36A C39A 1.506(4)
C40A C45A 1.405(5)
C40A C41A 1.412(4)
C41A C42A 1.418(5)
C41A C46A 1.507(5)
C42A C43A 1.388(5)
C43A C44A 1.391(5)
C43A C47A 1.532(5)
C44A C45A 1.404(5)
C45A C48A 1.515(5)
Si2B F7B 1.6370(19)
Si2B F9B 1.6481(18)
Si2B F8B 1.6937(18)
Si2B F6B 1.6939(18)
Si2B C25B 1.892(3)
C25B C26B 1.427(4)
C25B C30B 1.431(4)
C26B C27B 1.402(4)
C26B C31B 1.515(4)
C27B C28B 1.393(4)
C28B C29B 1.386(4)
C29B C30B 1.402(4)
C30B C40B 1.507(4)
C31B C32B 1.409(4)
C31B C36B 1.413(4)
C32B C33B 1.404(4)
C32B C37B 1.515(4)
C33B C34B 1.396(5)
C34B C35B 1.385(5)
C34B C38B 1.532(5)
C35B C36B 1.405(5)
C36B C39B 1.509(4)
C40B C45B 1.413(4)
C40B C41B 1.413(4)
C41B C42B 1.399(4)
C41B C46B 1.515(5)
C42B C43B 1.387(5)
C43B C44B 1.391(5)
C43B C47B 1.530(4)
C44B C45B 1.400(4)
C45B C48B 1.524(4)
C1S1 C2S1 1.385(6)
C1S1 C6S1 1.393(6)
C2S1 C3S1 1.384(5)
C3S1 C4S1 1.374(5)
C4S1 C5S1 1.373(5)
C5S1 C6S1 1.375(5)
C1S2 C2S2 1.371(6)
C1S2 C6S2 1.402(6)
C2S2 C3S2 1.358(5)
C3S2 C4S2 1.354(5)
C4S2 C5S2 1.359(6)
C5S2 C6S2 1.393(7)

loop_
_geom_torsion_atom_site_label_1
_geom_torsion_atom_site_label_2
_geom_torsion_atom_site_label_3
_geom_torsion_atom_site_label_4
_geom_torsion
F3A Si1A F1A K3 -132.11(8)
F4A Si1A F1A K3 -40.69(8)
F2A Si1A F1A K3 138.60(9)
F5A Si1A F1A K3 48.26(8)
C1A Si1A F1A K3 -77(6)
F3A Si1A F1A K1 36.26(8)
F4A Si1A F1A K1 127.67(8)
F2A Si1A F1A K1 -53.03(8)
F5A Si1A F1A K1 -143.37(8)
C1A Si1A F1A K1 92(6)
F3A Si1A F1A K4 134.08(7)
F4A Si1A F1A K4 -134.51(7)
F2A Si1A F1A K4 44.78(7)
F5A Si1A F1A K4 -45.56(6)
C1A Si1A F1A K4 -171(46)
F3A Si1A F1A K2 -45.04(6)
F4A Si1A F1A K2 46.37(6)
F2A Si1A F1A K2 -134.34(7)
F5A Si1A F1A K2 135.33(7)
C1A Si1A F1A K2 10(6)
F6B K3 F1A Si1A 140.44(8)
F7B K3 F1A Si1A 92.60(8)
F4A K3 F1A Si1A 30.14(7)
F7A K3 F1A Si1A -115.56(9)
F5A K3 F1A Si1A -34.04(7)
F8A K3 F1A Si1A -161.51(8)
F6B K3 F1A K1 -16.92(16)
F7B K3 F1A K1 -64.76(15)
F4A K3 F1A K1 -127.22(17)
F7A K3 F1A K1 87.08(15)
F5A K3 F1A K1 168.60(18)
F8A K3 F1A K1 41.13(14)
F6B K3 F1A K4 -139.61(5)
F7B K3 F1A K4 172.55(5)
F4A K3 F1A K4 110.09(7)
F7A K3 F1A K4 -35.61(5)
F5A K3 F1A K4 45.91(5)
F8A K3 F1A K4 -81.56(5)
F6B K3 F1A K2 62.14(6)
F7B K3 F1A K2 14.30(5)
F4A K3 F1A K2 -48.16(5)
F7A K3 F1A K2 166.14(6)
F5A K3 F1A K2 -112.34(7)
F8A K3 F1A K2 120.19(5)
F5B K1 F1A Si1A -84.69(8)
F2B K1 F1A Si1A -139.74(7)
F3A K1 F1A Si1A -27.44(7)
F9A K1 F1A Si1A 157.24(9)
F2A K1 F1A Si1A 36.60(7)
F5B K1 F1A K3 72.76(15)
F2B K1 F1A K3 17.71(16)
F3A K1 F1A K3 130.01(17)
F9A K1 F1A K3 -45.30(14)
F2A K1 F1A K3 -165.95(18)
F5B K1 F1A K4 -165.39(5)
F2B K1 F1A K4 139.56(5)
F3A K1 F1A K4 -108.14(7)
F9A K1 F1A K4 76.54(5)
F2A K1 F1A K4 -44.10(5)
F5B K1 F1A K2 -7.82(5)
F2B K1 F1A K2 -62.87(5)
F3A K1 F1A K2 49.43(5)
F9A K1 F1A K2 -125.88(5)
F2A K1 F1A K2 113.47(6)
F2A K4 F1A Si1A -41.26(7)
F5A K4 F1A Si1A 41.34(7)
F7A K4 F1A Si1A 146.13(8)
F6A K4 F1A Si1A -160.81(7)
F2A K4 F1A K3 -144.95(9)
F5A K4 F1A K3 -62.35(7)
F7A K4 F1A K3 42.44(6)
F6A K4 F1A K3 95.50(6)
F2A K4 F1A K1 60.83(7)
F5A K4 F1A K1 143.43(9)
F7A K4 F1A K1 -111.77(7)
F6A K4 F1A K1 -58.71(6)
F2A K4 F1A K2 -39.02(14)
F5A K4 F1A K2 43.58(14)
F7A K4 F1A K2 148.38(16)
F6A K4 F1A K2 -158.56(15)
F1B K2 F1A Si1A 168.22(8)
F3A K2 F1A Si1A 40.86(7)
F4A K2 F1A Si1A -41.84(7)
F5B K2 F1A Si1A 112.90(7)
F7B K2 F1A Si1A -119.48(7)
F4B K2 F1A Si1A 147.06(6)
F1B K2 F1A K3 -86.86(6)
F3A K2 F1A K3 145.78(8)
F4A K2 F1A K3 63.09(6)
F5B K2 F1A K3 -142.18(6)
F7B K2 F1A K3 -14.56(5)
F4B K2 F1A K3 -108.02(6)
F1B K2 F1A K1 63.02(5)
F3A K2 F1A K1 -64.35(6)
F4A K2 F1A K1 -147.04(8)
F5B K2 F1A K1 7.69(5)
F7B K2 F1A K1 135.32(6)
F4B K2 F1A K1 41.86(6)
F1B K2 F1A K4 165.97(16)
F3A K2 F1A K4 38.61(14)
F4A K2 F1A K4 -44.08(14)
F5B K2 F1A K4 110.65(15)
F7B K2 F1A K4 -121.72(15)
F4B K2 F1A K4 144.82(14)
F3A Si1A F2A K4 -154.22(8)
F4A Si1A F2A K4 -63.6(7)
F5A Si1A F2A K4 17.91(9)
F1A Si1A F2A K4 -68.21(8)
C1A Si1A F2A K4 112.40(11)
F3A Si1A F2A K1 -44.75(7)
F4A Si1A F2A K1 45.9(7)
F5A Si1A F2A K1 127.37(7)
F1A Si1A F2A K1 41.26(7)
C1A Si1A F2A K1 -138.14(10)
F5A K4 F2A Si1A -14.15(7)
F7A K4 F2A Si1A 50.40(9)
F6A K4 F2A Si1A 102.06(9)
F1A K4 F2A Si1A 44.06(7)
F5A K4 F2A K1 -108.74(7)
F7A K4 F2A K1 -44.19(7)
F6A K4 F2A K1 7.47(7)
F1A K4 F2A K1 -50.54(6)
F1A K1 F2A Si1A -36.83(7)
F5B K1 F2A Si1A 37.83(9)
F2B K1 F2A Si1A -28.09(17)
F3A K1 F2A Si1A 35.68(7)
F9A K1 F2A Si1A -89.39(7)
F1A K1 F2A K4 69.57(7)
F5B K1 F2A K4 144.23(6)
F2B K1 F2A K4 78.31(14)
F3A K1 F2A K4 142.08(9)
F9A K1 F2A K4 17.01(7)
F4A Si1A F3A K2 -17.36(9)
F2A Si1A F3A K2 153.89(8)
F5A Si1A F3A K2 70.9(7)
F1A Si1A F3A K2 68.23(8)
C1A Si1A F3A K2 -110.92(11)
F4A Si1A F3A K1 -118.90(8)
F2A Si1A F3A K1 52.35(8)
F5A Si1A F3A K1 -30.6(7)
F1A Si1A F3A K1 -33.30(8)
C1A Si1A F3A K1 147.55(10)
F1B K2 F3A Si1A -93.21(8)
F4A K2 F3A Si1A 13.60(7)
F5B K2 F3A Si1A -139.08(9)
F7B K2 F3A Si1A -22.82(10)
F4B K2 F3A Si1A -141.58(7)
F1A K2 F3A Si1A -44.15(7)
F1B K2 F3A K1 9.51(6)
F4A K2 F3A K1 116.32(7)
F5B K2 F3A K1 -36.36(5)
F7B K2 F3A K1 79.91(7)
F4B K2 F3A K1 -38.85(7)
F1A K2 F3A K1 58.58(6)
F1A K1 F3A Si1A 28.33(7)
F5B K1 F3A Si1A 145.35(9)
F2B K1 F3A Si1A 119.29(8)
F9A K1 F3A Si1A 33.29(10)
F2A K1 F3A Si1A -36.67(7)
F1A K1 F3A K2 -79.50(7)
F5B K1 F3A K2 37.52(5)
F2B K1 F3A K2 11.47(8)
F9A K1 F3A K2 -74.54(7)
F2A K1 F3A K2 -144.50(8)
F3A Si1A F4A K2 17.03(8)
F2A Si1A F4A K2 -73.5(7)
F5A Si1A F4A K2 -155.03(8)
F1A Si1A F4A K2 -68.82(8)
C1A Si1A F4A K2 110.57(11)
F3A Si1A F4A K3 120.80(7)
F2A Si1A F4A K3 30.3(7)
F5A Si1A F4A K3 -51.27(8)
F1A Si1A F4A K3 34.95(7)
C1A Si1A F4A K3 -145.66(10)
F1B K2 F4A Si1A 74.11(9)
F3A K2 F4A Si1A -13.37(7)
F5B K2 F4A Si1A 15.89(10)
F7B K2 F4A Si1A 132.44(9)
F4B K2 F4A Si1A 66.30(17)
F1A K2 F4A Si1A 44.33(7)
F1B K2 F4A K3 -25.49(7)
F3A K2 F4A K3 -112.98(7)
F5B K2 F4A K3 -83.71(7)
F7B K2 F4A K3 32.83(5)
F4B K2 F4A K3 -33.30(17)
F1A K2 F4A K3 -55.28(6)
F1A K3 F4A Si1A -30.39(7)
F6B K3 F4A Si1A -124.43(7)
F7B K3 F4A Si1A -139.67(9)
F7A K3 F4A Si1A 3.73(9)
F5A K3 F4A Si1A 36.96(7)
F8A K3 F4A Si1A -46.14(10)
F1A K3 F4A K2 75.62(7)
F6B K3 F4A K2 -18.41(8)
F7B K3 F4A K2 -33.66(5)
F7A K3 F4A K2 109.75(6)
F5A K3 F4A K2 142.98(8)
F8A K3 F4A K2 59.88(8)
F3A Si1A F5A K4 65.3(7)
F4A Si1A F5A K4 153.72(8)
F2A Si1A F5A K4 -17.63(9)
F1A Si1A F5A K4 67.96(8)
C1A Si1A F5A K4 -112.89(11)
F3A Si1A F5A K3 -40.9(7)
F4A Si1A F5A K3 47.49(7)
F2A Si1A F5A K3 -123.86(7)
F1A Si1A F5A K3 -38.28(7)
C1A Si1A F5A K3 140.87(10)
F2A K4 F5A Si1A 14.04(7)
F7A K4 F5A Si1A -100.49(8)
F6A K4 F5A Si1A -67.66(9)
F1A K4 F5A Si1A -43.75(7)
F2A K4 F5A K3 109.34(8)
F7A K4 F5A K3 -5.18(6)
F6A K4 F5A K3 27.64(8)
F1A K4 F5A K3 51.55(5)
F1A K3 F5A Si1A 34.03(7)
F6B K3 F5A Si1A 18.74(19)
F7B K3 F5A Si1A -32.98(9)
F4A K3 F5A Si1A -36.61(6)
F7A K3 F5A Si1A 110.61(8)
F8A K3 F5A Si1A 91.61(7)
F1A K3 F5A K4 -71.49(7)
F6B K3 F5A K4 -86.78(16)
F7B K3 F5A K4 -138.51(6)
F4A K3 F5A K4 -142.14(8)
F7A K3 F5A K4 5.09(5)
F8A K3 F5A K4 -13.91(7)
F3A Si1A C1A C2A -135.3(2)
F4A Si1A C1A C2A 133.4(2)
F2A Si1A C1A C2A -46.0(3)
F5A Si1A C1A C2A 44.5(3)
F1A Si1A C1A C2A 169(46)
F3A Si1A C1A C6A 46.0(2)
F4A Si1A C1A C6A -45.3(3)
F2A Si1A C1A C6A 135.3(2)
F5A Si1A C1A C6A -134.3(2)
F1A Si1A C1A C6A -9(6)
C6A C1A C2A C3A 0.8(4)
Si1A C1A C2A C3A -178.1(2)
C6A C1A C2A C7A -176.5(3)
Si1A C1A C2A C7A 4.6(4)
C1A C2A C3A C4A 0.4(5)
C7A C2A C3A C4A 178.0(3)
C2A C3A C4A C5A -1.6(5)
C3A C4A C5A C6A 1.5(5)
C4A C5A C6A C1A -0.3(5)
C4A C5A C6A C16A -177.2(3)
C2A C1A C6A C5A -0.8(4)
Si1A C1A C6A C5A 178.0(2)
C2A C1A C6A C16A 175.7(3)
Si1A C1A C6A C16A -5.5(4)
C3A C2A C7A C8A 85.2(4)
C1A C2A C7A C8A -97.3(4)
C3A C2A C7A C12A -88.8(4)
C1A C2A C7A C12A 88.7(4)
C12A C7A C8A C9A -1.1(5)
C2A C7A C8A C9A -175.2(3)
C12A C7A C8A C13A 177.8(3)
C2A C7A C8A C13A 3.8(4)
C7A C8A C9A C10A 0.3(5)
C13A C8A C9A C10A -178.7(3)
C8A C9A C10A C11A 0.6(5)
C8A C9A C10A C14A 178.5(3)
C9A C10A C11A C12A -0.5(5)
C14A C10A C11A C12A -178.5(3)
C10A C11A C12A C7A -0.4(5)
C10A C11A C12A C15A 177.5(3)
C8A C7A C12A C11A 1.2(5)
C2A C7A C12A C11A 175.3(3)
C8A C7A C12A C15A -176.6(3)
C2A C7A C12A C15A -2.5(5)
C5A C6A C16A C17A 88.3(4)
C1A C6A C16A C17A -88.5(4)
C5A C6A C16A C21A -83.3(4)
C1A C6A C16A C21A 99.9(4)
C21A C16A C17A C18A -4.3(5)
C6A C16A C17A C18A -176.0(3)
C21A C16A C17A C22A 174.7(3)
C6A C16A C17A C22A 3.0(5)
C16A C17A C18A C19A 3.4(5)
C22A C17A C18A C19A -175.6(3)
C17A C18A C19A C20A -1.0(5)
C17A C18A C19A C23A 179.6(3)
C18A C19A C20A C21A -0.5(5)
C23A C19A C20A C21A 179.0(3)
C19A C20A C21A C16A -0.5(5)
C19A C20A C21A C24A 178.5(3)
C17A C16A C21A C20A 2.9(4)
C6A C16A C21A C20A 174.6(3)
C17A C16A C21A C24A -176.2(3)
C6A C16A C21A C24A -4.5(4)
F5B Si1B F1B K5 -127.36(9)
F3B Si1B F1B K5 52.75(9)
F4B Si1B F1B K5 143.25(9)
F2B Si1B F1B K5 -36.19(9)
C1B Si1B F1B K5 -111(7)
F5B Si1B F1B K2 35.86(8)
F3B Si1B F1B K2 -144.04(8)
F4B Si1B F1B K2 -53.54(8)
F2B Si1B F1B K2 127.03(8)
C1B Si1B F1B K2 52(7)
F5B Si1B F1B K6 135.01(7)
F3B Si1B F1B K6 -44.89(6)
F4B Si1B F1B K6 45.61(6)
F2B Si1B F1B K6 -133.83(7)
C1B Si1B F1B K6 151(7)
F8A K5 F1B Si1B 138.44(8)
F9A K5 F1B Si1B 89.83(8)
F9B K5 F1B Si1B -115.91(9)
F2B K5 F1B Si1B 27.05(7)
F6B K5 F1B Si1B -163.22(9)
F3B K5 F1B Si1B -35.41(7)
F8A K5 F1B K2 -13.11(15)
F9A K5 F1B K2 -61.72(13)
F9B K5 F1B K2 92.55(13)
F2B K5 F1B K2 -124.49(15)
F6B K5 F1B K2 45.23(12)
F3B K5 F1B K2 173.04(16)
F8A K5 F1B K6 -139.78(5)
F9A K5 F1B K6 171.61(5)
F9B K5 F1B K6 -34.13(5)
F2B K5 F1B K6 108.83(7)
F6B K5 F1B K6 -81.45(5)
F3B K5 F1B K6 46.37(5)
F3A K2 F1B Si1B -83.54(8)
F4A K2 F1B Si1B -139.18(7)
F5B K2 F1B Si1B -27.10(7)
F7B K2 F1B Si1B 161.17(9)
F4B K2 F1B Si1B 36.99(7)
F1A K2 F1B Si1B -117.58(8)
F3A K2 F1B K5 68.56(13)
F4A K2 F1B K5 12.92(14)
F5B K2 F1B K5 125.00(15)
F7B K2 F1B K5 -46.73(12)
F4B K2 F1B K5 -170.91(16)
F1A K2 F1B K5 34.53(12)
F3A K2 F1B K6 -165.00(5)
F4A K2 F1B K6 139.36(5)
F5B K2 F1B K6 -108.56(7)
F7B K2 F1B K6 79.71(5)
F4B K2 F1B K6 -44.47(5)
F1A K2 F1B K6 160.97(6)
F4B K6 F1B Si1B -41.72(7)
F3B K6 F1B Si1B 40.39(7)
F9B K6 F1B Si1B 146.38(8)
F8B K6 F1B Si1B -159.01(7)
F4B K6 F1B K5 -148.02(9)
F3B K6 F1B K5 -65.91(7)
F9B K6 F1B K5 40.08(6)
F8B K6 F1B K5 94.69(6)
F4B K6 F1B K2 60.72(7)
F3B K6 F1B K2 142.83(8)
F9B K6 F1B K2 -111.17(7)
F8B K6 F1B K2 -56.57(6)
F5B Si1B F2B K1 15.52(8)
F3B Si1B F2B K1 -157.19(8)
F4B Si1B F2B K1 -73.6(6)
F1B Si1B F2B K1 -70.39(8)
C1B Si1B F2B K1 108.65(11)
F5B Si1B F2B K5 116.54(8)
F3B Si1B F2B K5 -56.17(8)
F4B Si1B F2B K5 27.4(6)
F1B Si1B F2B K5 30.63(7)
C1B Si1B F2B K5 -150.33(10)
F1A K1 F2B Si1B 75.08(9)
F5B K1 F2B Si1B -12.26(7)
F3A K1 F2B Si1B 18.09(10)
F9A K1 F2B Si1B 133.67(9)
F2A K1 F2B Si1B 68.12(16)
F1A K1 F2B K5 -26.03(7)
F5B K1 F2B K5 -113.37(7)
F3A K1 F2B K5 -83.02(6)
F9A K1 F2B K5 32.56(5)
F2A K1 F2B K5 -32.99(15)
F1B K5 F2B Si1B -27.00(7)
F8A K5 F2B Si1B -129.86(8)
F9A K5 F2B Si1B -140.12(8)
F9B K5 F2B Si1B 8.18(9)
F6B K5 F2B Si1B -41.26(11)
F3B K5 F2B Si1B 38.37(6)
F1B K5 F2B K1 79.27(7)
F8A K5 F2B K1 -23.59(8)
F9A K5 F2B K1 -33.85(5)
F9B K5 F2B K1 114.44(6)
F6B K5 F2B K1 65.01(8)
F3B K5 F2B K1 144.64(8)
F5B Si1B F3B K6 65.9(8)
F4B Si1B F3B K6 -18.18(9)
F2B Si1B F3B K6 151.86(8)
F1B Si1B F3B K6 66.67(8)
C1B Si1B F3B K6 -113.61(10)
F5B Si1B F3B K5 -38.4(8)
F4B Si1B F3B K5 -122.46(7)
F2B Si1B F3B K5 47.57(7)
F1B Si1B F3B K5 -37.62(6)
C1B Si1B F3B K5 142.10(10)
F4B K6 F3B Si1B 14.39(7)
F9B K6 F3B Si1B -97.16(8)
F8B K6 F3B Si1B -63.08(9)
F1B K6 F3B Si1B -43.15(7)
F4B K6 F3B K5 105.76(7)
F9B K6 F3B K5 -5.80(5)
F8B K6 F3B K5 28.29(7)
F1B K6 F3B K5 48.22(5)
F1B K5 F3B Si1B 34.96(7)
F8A K5 F3B Si1B 10.6(3)
F9A K5 F3B Si1B -36.26(9)
F9B K5 F3B Si1B 110.90(7)
F2B K5 F3B Si1B -37.95(6)
F6B K5 F3B Si1B 92.48(7)
F1B K5 F3B K6 -70.05(7)
F8A K5 F3B K6 -94.4(2)
F9A K5 F3B K6 -141.26(6)
F9B K5 F3B K6 5.90(5)
F2B K5 F3B K6 -142.96(8)
F6B K5 F3B K6 -12.52(7)
F5B Si1B F4B K6 -154.54(8)
F3B Si1B F4B K6 18.19(8)
F2B Si1B F4B K6 -65.3(6)
F1B Si1B F4B K6 -68.48(8)
C1B Si1B F4B K6 112.48(11)
F5B Si1B F4B K2 -44.89(7)
F3B Si1B F4B K2 127.84(7)
F2B Si1B F4B K2 44.4(6)
F1B Si1B F4B K2 41.17(7)
C1B Si1B F4B K2 -137.87(10)
F3B K6 F4B Si1B -14.38(7)
F9B K6 F4B Si1B 51.26(9)
F8B K6 F4B Si1B 101.68(8)
F1B K6 F4B Si1B 44.59(7)
F3B K6 F4B K2 -108.80(7)
F9B K6 F4B K2 -43.16(7)
F8B K6 F4B K2 7.26(6)
F1B K6 F4B K2 -49.83(6)
F1B K2 F4B Si1B -37.22(7)
F3A K2 F4B Si1B 38.88(9)
F4A K2 F4B Si1B -27.49(18)
F5B K2 F4B Si1B 35.80(6)
F7B K2 F4B Si1B -88.55(7)
F1A K2 F4B Si1B -10.76(8)
F1B K2 F4B K6 68.53(7)
F3A K2 F4B K6 144.63(6)
F4A K2 F4B K6 78.26(16)
F5B K2 F4B K6 141.55(9)
F7B K2 F4B K6 17.20(7)
F1A K2 F4B K6 94.98(6)
F3B Si1B F5B K1 69.9(8)
F4B Si1B F5B K1 154.01(8)
F2B Si1B F5B K1 -15.96(8)
F1B Si1B F5B K1 69.08(8)
C1B Si1B F5B K1 -110.64(11)
F3B Si1B F5B K2 -31.7(8)
F4B Si1B F5B K2 52.37(8)
F2B Si1B F5B K2 -117.60(8)
F1B Si1B F5B K2 -32.55(7)
C1B Si1B F5B K2 147.73(10)
F1A K1 F5B Si1B -92.75(8)
F2B K1 F5B Si1B 12.48(7)
F3A K1 F5B Si1B -138.94(9)
F9A K1 F5B Si1B -25.28(10)
F2A K1 F5B Si1B -140.68(7)
F1A K1 F5B K2 9.86(6)
F2B K1 F5B K2 115.08(7)
F3A K1 F5B K2 -36.33(5)
F9A K1 F5B K2 77.33(7)
F2A K1 F5B K2 -38.07(7)
F1B K2 F5B Si1B 27.86(7)
F3A K2 F5B Si1B 146.24(9)
F4A K2 F5B Si1B 120.99(8)
F7B K2 F5B Si1B 36.94(10)
F4B K2 F5B Si1B -36.65(7)
F1A K2 F5B Si1B 101.23(7)
F1B K2 F5B K1 -80.85(7)
F3A K2 F5B K1 37.53(5)
F4A K2 F5B K1 12.28(8)
F7B K2 F5B K1 -71.77(7)
F4B K2 F5B K1 -145.36(8)
F1A K2 F5B K1 -7.48(5)
F5B Si1B C1B C6B -131.3(3)
F3B Si1B C1B C6B 48.6(3)
F4B Si1B C1B C6B -42.0(3)
F2B Si1B C1B C6B 137.6(3)
F1B Si1B C1B C6B -148(6)
F5B Si1B C1B C2B 47.0(2)
F3B Si1B C1B C2B -133.1(2)
F4B Si1B C1B C2B 136.3(2)
F2B Si1B C1B C2B -44.1(3)
F1B Si1B C1B C2B 31(7)
C6B C1B C2B C3B -1.5(4)
Si1B C1B C2B C3B -179.9(2)
C6B C1B C2B C7B 176.6(3)
Si1B C1B C2B C7B -1.8(4)
C1B C2B C3B C4B -0.3(5)
C7B C2B C3B C4B -178.7(3)
C2B C3B C4B C5B 1.5(5)
C3B C4B C5B C6B -0.9(5)
C4B C5B C6B C1B -1.1(5)
C4B C5B C6B C16B 177.9(3)
C2B C1B C6B C5B 2.2(5)
Si1B C1B C6B C5B -179.4(3)
C2B C1B C6B C16B -176.7(3)
Si1B C1B C6B C16B 1.7(4)
C3B C2B C7B C8B 84.9(4)
C1B C2B C7B C8B -93.4(4)
C3B C2B C7B C12B -85.9(3)
C1B C2B C7B C12B 95.8(4)
C12B C7B C8B C9B -3.3(4)
C2B C7B C8B C9B -174.2(3)
C12B C7B C8B C13B 176.5(3)
C2B C7B C8B C13B 5.5(4)
C7B C8B C9B C10B 1.2(5)
C13B C8B C9B C10B -178.5(3)
C8B C9B C10B C11B 0.6(5)
C8B C9B C10B C14B -176.7(3)
C9B C10B C11B C12B -0.4(5)
C14B C10B C11B C12B 176.9(3)
C10B C11B C12B C7B -1.7(5)
C10B C11B C12B C15B 178.3(3)
C8B C7B C12B C11B 3.5(4)
C2B C7B C12B C11B 174.4(3)
C8B C7B C12B C15B -176.5(3)
C2B C7B C12B C15B -5.6(4)
C5B C6B C16B C17B 83.3(4)
C1B C6B C16B C17B -97.7(4)
C5B C6B C16B C21B -87.9(4)
C1B C6B C16B C21B 91.0(4)
C21B C16B C17B C18B -0.5(4)
C6B C16B C17B C18B -171.7(3)
C21B C16B C17B C22B 177.3(3)
C6B C16B C17B C22B 6.1(5)
C16B C17B C18B C19B 0.6(5)
C22B C17B C18B C19B -177.2(3)
C17B C18B C19B C20B -0.5(5)
C17B C18B C19B C23B 176.4(3)
C18B C19B C20B C21B 0.4(5)
C23B C19B C20B C21B -176.6(3)
C19B C20B C21B C16B -0.3(5)
C19B C20B C21B C24B 176.2(3)
C17B C16B C21B C20B 0.3(5)
C6B C16B C21B C20B 171.7(3)
C17B C16B C21B C24B -176.2(3)
C6B C16B C21B C24B -4.8(4)
F9A Si2A F6A K4 106.28(9)
F7A Si2A F6A K4 -14.99(9)
F8A Si2A F6A K4 37.7(7)
C25A Si2A F6A K4 -135.76(11)
F2A K4 F6A Si2A -86.12(9)
F5A K4 F6A Si2A -30.83(11)
F7A K4 F6A Si2A 11.95(7)
F1A K4 F6A Si2A -48.05(8)
F9A Si2A F7A K4 -70.86(12)
F6A Si2A F7A K4 15.93(9)
F8A Si2A F7A K4 -157.13(9)
C25A Si2A F7A K4 109.25(13)
F9A Si2A F7A K3 50.05(13)
F6A Si2A F7A K3 136.84(9)
F8A Si2A F7A K3 -36.22(9)
C25A Si2A F7A K3 -129.84(12)
F2A K4 F7A Si2A 78.85(9)
F5A K4 F7A Si2A 128.58(9)
F6A K4 F7A Si2A -12.63(7)
F1A K4 F7A Si2A 84.13(9)
F2A K4 F7A K3 -44.27(7)
F5A K4 F7A K3 5.47(6)
F6A K4 F7A K3 -135.75(9)
F1A K4 F7A K3 -38.98(5)
F1A K3 F7A Si2A -72.52(9)
F6B K3 F7A Si2A 30.43(10)
F7B K3 F7A Si2A -15.29(15)
F4A K3 F7A Si2A -101.62(9)
F5A K3 F7A Si2A -128.08(10)
F8A K3 F7A Si2A 27.10(7)
F1A K3 F7A K4 50.46(6)
F6B K3 F7A K4 153.41(6)
F7B K3 F7A K4 107.69(10)
F4A K3 F7A K4 21.36(8)
F5A K3 F7A K4 -5.10(5)
F8A K3 F7A K4 150.08(9)
F9A Si2A F8A K5 5.29(9)
F7A Si2A F8A K5 126.62(9)
F6A Si2A F8A K5 73.8(7)
C25A Si2A F8A K5 -112.67(12)
F9A Si2A F8A K3 -90.43(8)
F7A Si2A F8A K3 30.90(8)
F6A Si2A F8A K3 -21.9(7)
C25A Si2A F8A K3 151.62(11)
F1B K5 F8A Si2A -79.06(10)
F9A K5 F8A Si2A -4.08(7)
F9B K5 F8A Si2A -152.72(8)
F2B K5 F8A Si2A -16.89(11)
F6B K5 F8A Si2A -145.58(10)
F3B K5 F8A Si2A -58.2(3)
F1B K5 F8A K3 22.65(7)
F9A K5 F8A K3 97.63(7)
F9B K5 F8A K3 -51.01(6)
F2B K5 F8A K3 84.82(6)
F6B K5 F8A K3 -43.87(5)
F3B K5 F8A K3 43.5(2)
F1A K3 F8A Si2A 42.27(8)
F6B K3 F8A Si2A 158.75(9)
F7B K3 F8A Si2A 132.08(8)
F4A K3 F8A Si2A 54.95(11)
F7A K3 F8A Si2A -24.76(7)
F5A K3 F8A Si2A 0.33(9)
F1A K3 F8A K5 -68.63(6)
F6B K3 F8A K5 47.85(5)
F7B K3 F8A K5 21.18(6)
F4A K3 F8A K5 -55.95(8)
F7A K3 F8A K5 -135.66(8)
F5A K3 F8A K5 -110.58(5)
F7A Si2A F9A K5 -90.68(11)
F6A Si2A F9A K5 -177.12(9)
F8A Si2A F9A K5 -5.23(9)
C25A Si2A F9A K5 89.21(13)
F7A Si2A F9A K1 29.71(17)
F6A Si2A F9A K1 -56.72(13)
F8A Si2A F9A K1 115.16(12)
C25A Si2A F9A K1 -150.39(13)
F1B K5 F9A Si2A 125.37(9)
F8A K5 F9A Si2A 4.25(7)
F9B K5 F9A Si2A 74.06(14)
F2B K5 F9A Si2A 173.05(10)
F6B K5 F9A Si2A 41.18(10)
F3B K5 F9A Si2A 171.75(7)
F1B K5 F9A K1 -16.21(6)
F8A K5 F9A K1 -137.33(8)
F9B K5 F9A K1 -67.52(12)
F2B K5 F9A K1 31.47(5)
F6B K5 F9A K1 -100.40(6)
F3B K5 F9A K1 30.17(7)
F1A K1 F9A Si2A -41.50(12)
F5B K1 F9A Si2A -127.31(12)
F2B K1 F9A Si2A -158.61(13)
F3A K1 F9A Si2A -45.84(14)
F2A K1 F9A Si2A -0.20(13)
F1A K1 F9A K5 84.34(6)
F5B K1 F9A K5 -1.47(8)
F2B K1 F9A K5 -32.77(5)
F3A K1 F9A K5 80.00(7)
F2A K1 F9A K5 125.63(5)
F9A Si2A C25A C26A -33.3(3)
F7A Si2A C25A C26A 146.6(2)
F6A Si2A C25A C26A -123.6(2)
F8A Si2A C25A C26A 57.4(3)
F9A Si2A C25A C30A 144.4(2)
F7A Si2A C25A C30A -35.7(3)
F6A Si2A C25A C30A 54.1(3)
F8A Si2A C25A C30A -125.0(2)
C30A C25A C26A C27A -5.1(4)
Si2A C25A C26A C27A 172.7(2)
C30A C25A C26A C31A 174.1(3)
Si2A C25A C26A C31A -8.2(4)
C25A C26A C27A C28A 3.7(5)
C31A C26A C27A C28A -175.6(3)
C26A C27A C28A C29A 0.1(5)
C27A C28A C29A C30A -2.3(5)
C28A C29A C30A C25A 0.8(5)
C28A C29A C30A C40A 175.6(3)
C26A C25A C30A C29A 2.9(4)
Si2A C25A C30A C29A -174.9(2)
C26A C25A C30A C40A -171.5(3)
Si2A C25A C30A C40A 10.7(4)
C27A C26A C31A C32A 83.1(4)
C25A C26A C31A C32A -96.1(4)
C27A C26A C31A C36A -91.1(4)
C25A C26A C31A C36A 89.7(4)
C36A C31A C32A C33A -0.8(4)
C26A C31A C32A C33A -175.2(3)
C36A C31A C32A C37A 179.6(3)
C26A C31A C32A C37A 5.2(4)
C31A C32A C33A C34A 0.0(5)
C37A C32A C33A C34A 179.6(3)
C32A C33A C34A C35A 0.3(5)
C32A C33A C34A C38A -176.8(3)
C33A C34A C35A C36A 0.1(5)
C38A C34A C35A C36A 177.2(3)
C34A C35A C36A C31A -0.8(5)
C34A C35A C36A C39A 179.2(3)
C32A C31A C36A C35A 1.2(4)
C26A C31A C36A C35A 175.4(3)
C32A C31A C36A C39A -178.9(3)
C26A C31A C36A C39A -4.7(5)
C29A C30A C40A C45A -99.8(4)
C25A C30A C40A C45A 74.8(4)
C29A C30A C40A C41A 75.4(4)
C25A C30A C40A C41A -109.9(4)
C45A C40A C41A C42A -0.1(5)
C30A C40A C41A C42A -175.4(3)
C45A C40A C41A C46A 177.8(3)
C30A C40A C41A C46A 2.5(5)
C40A C41A C42A C43A 1.7(5)
C46A C41A C42A C43A -176.3(3)
C41A C42A C43A C44A -2.2(6)
C41A C42A C43A C47A 175.5(4)
C42A C43A C44A C45A 1.2(6)
C47A C43A C44A C45A -176.5(4)
C43A C44A C45A C40A 0.3(5)
C43A C44A C45A C48A 177.7(3)
C41A C40A C45A C44A -0.8(5)
C30A C40A C45A C44A 174.5(3)
C41A C40A C45A C48A -178.2(3)
C30A C40A C45A C48A -2.9(5)
F7B Si2B F6B K3 7.36(9)
F9B Si2B F6B K3 133.18(9)
F8B Si2B F6B K3 72.1(5)
C25B Si2B F6B K3 -109.74(11)
F7B Si2B F6B K5 -93.97(8)
F9B Si2B F6B K5 31.84(8)
F8B Si2B F6B K5 -29.2(5)
C25B Si2B F6B K5 148.93(10)
F1A K3 F6B Si2B -82.09(9)
F7B K3 F6B Si2B -5.73(7)
F4A K3 F6B Si2B -24.63(10)
F7A K3 F6B Si2B -153.95(8)
F5A K3 F6B Si2B -69.51(19)
F8A K3 F6B Si2B -151.27(10)
F1A K3 F6B K5 24.11(7)
F7B K3 F6B K5 100.48(7)
F4A K3 F6B K5 81.58(6)
F7A K3 F6B K5 -47.74(6)
F5A K3 F6B K5 36.70(17)
F8A K3 F6B K5 -45.06(5)
F1B K5 F6B Si2B 38.30(8)
F8A K5 F6B Si2B 163.85(9)
F9A K5 F6B Si2B 133.63(8)
F9B K5 F6B Si2B -24.86(7)
F2B K5 F6B Si2B 49.73(11)
F3B K5 F6B Si2B -1.91(9)
F1B K5 F6B K3 -74.52(6)
F8A K5 F6B K3 51.03(5)
F9A K5 F6B K3 20.81(6)
F9B K5 F6B K3 -137.68(8)
F2B K5 F6B K3 -63.09(8)
F3B K5 F6B K3 -114.73(5)
F9B Si2B F7B K3 -91.47(12)
F8B Si2B F7B K3 -177.04(9)
F6B Si2B F7B K3 -7.33(9)
C25B Si2B F7B K3 87.59(13)
F9B Si2B F7B K2 29.31(17)
F8B Si2B F7B K2 -56.25(11)
F6B Si2B F7B K2 113.45(11)
C25B Si2B F7B K2 -151.62(12)
F1A K3 F7B Si2B 119.06(9)
F6B K3 F7B Si2B 5.96(7)
F4A K3 F7B Si2B 168.10(10)
F7A K3 F7B Si2B 68.16(13)
F5A K3 F7B Si2B 165.15(8)
F8A K3 F7B Si2B 37.83(10)
F1A K3 F7B K2 -17.59(6)
F6B K3 F7B K2 -130.69(8)
F4A K3 F7B K2 31.44(5)
F7A K3 F7B K2 -68.49(11)
F5A K3 F7B K2 28.50(8)
F8A K3 F7B K2 -98.82(6)
F1B K2 F7B Si2B -38.74(11)
F3A K2 F7B Si2B -127.90(11)
F4A K2 F7B Si2B -158.80(12)
F5B K2 F7B Si2B -46.59(13)
F4B K2 F7B Si2B 0.90(12)
F1A K2 F7B Si2B -112.71(12)
F1B K2 F7B K3 87.33(6)
F3A K2 F7B K3 -1.83(8)
F4A K2 F7B K3 -32.73(5)
F5B K2 F7B K3 79.48(7)
F4B K2 F7B K3 126.97(5)
F1A K2 F7B K3 13.36(5)
F7B Si2B F8B K6 114.42(9)
F9B Si2B F8B K6 -11.28(9)
F6B Si2B F8B K6 49.7(5)
C25B Si2B F8B K6 -128.45(11)
F4B K6 F8B Si2B -89.16(9)
F3B K6 F8B Si2B -35.85(10)
F9B K6 F8B Si2B 8.99(7)
F1B K6 F8B Si2B -50.71(8)
F7B Si2B F9B K6 -73.54(13)
F8B Si2B F9B K6 12.05(9)
F6B Si2B F9B K6 -158.00(9)
C25B Si2B F9B K6 107.39(12)
F7B Si2B F9B K5 50.80(13)
F8B Si2B F9B K5 136.39(8)
F6B Si2B F9B K5 -33.66(9)
C25B Si2B F9B K5 -128.27(11)
F4B K6 F9B Si2B 78.03(9)
F3B K6 F9B Si2B 128.48(9)
F8B K6 F9B Si2B -9.56(7)
F1B K6 F9B Si2B 83.74(9)
F4B K6 F9B K5 -43.67(7)
F3B K6 F9B K5 6.78(6)
F8B K6 F9B K5 -131.26(9)
F1B K6 F9B K5 -37.96(5)
F1B K5 F9B Si2B -76.37(9)
F8A K5 F9B Si2B 35.02(10)
F9A K5 F9B Si2B -17.67(16)
F2B K5 F9B Si2B -106.84(9)
F6B K5 F9B Si2B 26.21(7)
F3B K5 F9B Si2B -130.66(9)
F1B K5 F9B K6 48.25(6)
F8A K5 F9B K6 159.64(6)
F9A K5 F9B K6 106.95(11)
F2B K5 F9B K6 17.78(8)
F6B K5 F9B K6 150.83(9)
F3B K5 F9B K6 -6.04(5)
F7B Si2B C25B C26B 144.2(2)
F9B Si2B C25B C26B -36.6(3)
F8B Si2B C25B C26B 53.8(2)
F6B Si2B C25B C26B -125.8(2)
F7B Si2B C25B C30B -36.2(3)
F9B Si2B C25B C30B 143.0(2)
F8B Si2B C25B C30B -126.6(2)
F6B Si2B C25B C30B 53.8(3)
C30B C25B C26B C27B 2.7(4)
Si2B C25B C26B C27B -177.7(2)
C30B C25B C26B C31B -171.8(3)
Si2B C25B C26B C31B 7.9(4)
C25B C26B C27B C28B 0.1(5)
C31B C26B C27B C28B 174.9(3)
C26B C27B C28B C29B -1.5(5)
C27B C28B C29B C30B 0.1(5)
C28B C29B C30B C25B 2.8(5)
C28B C29B C30B C40B -175.6(3)
C26B C25B C30B C29B -4.0(4)
Si2B C25B C30B C29B 176.4(2)
C26B C25B C30B C40B 174.1(3)
Si2B C25B C30B C40B -5.5(4)
C27B C26B C31B C32B 81.1(4)
C25B C26B C31B C32B -104.3(4)
C27B C26B C31B C36B -95.6(3)
C25B C26B C31B C36B 79.0(4)
C36B C31B C32B C33B 0.3(5)
C26B C31B C32B C33B -176.4(3)
C36B C31B C32B C37B 176.5(3)
C26B C31B C32B C37B -0.2(4)
C31B C32B C33B C34B 0.8(5)
C37B C32B C33B C34B -175.5(3)
C32B C33B C34B C35B -2.4(5)
C32B C33B C34B C38B 175.1(3)
C33B C34B C35B C36B 3.1(5)
C38B C34B C35B C36B -174.5(3)
C34B C35B C36B C31B -2.1(5)
C34B C35B C36B C39B 177.0(3)
C32B C31B C36B C35B 0.4(5)
C26B C31B C36B C35B 177.1(3)
C32B C31B C36B C39B -178.7(3)
C26B C31B C36B C39B -2.0(4)
C29B C30B C40B C45B -91.2(4)
C25B C30B C40B C45B 90.6(4)
C29B C30B C40B C41B 81.2(4)
C25B C30B C40B C41B -97.0(4)
C45B C40B C41B C42B 0.3(4)
C30B C40B C41B C42B -172.3(3)
C45B C40B C41B C46B -178.9(3)
C30B C40B C41B C46B 8.5(4)
C40B C41B C42B C43B 0.4(5)
C46B C41B C42B C43B 179.6(3)
C41B C42B C43B C44B -1.4(5)
C41B C42B C43B C47B -179.8(3)
C42B C43B C44B C45B 1.8(5)
C47B C43B C44B C45B -179.8(3)
C43B C44B C45B C40B -1.2(5)
C43B C44B C45B C48B 178.0(3)
C41B C40B C45B C44B 0.1(5)
C30B C40B C45B C44B 172.6(3)
C41B C40B C45B C48B -179.1(3)
C30B C40B C45B C48B -6.6(5)
C6S1 C1S1 C2S1 C3S1 0.2(6)
C1S1 C2S1 C3S1 C4S1 -0.6(6)
C2S1 C3S1 C4S1 C5S1 0.7(6)
C3S1 C4S1 C5S1 C6S1 -0.4(6)
C4S1 C5S1 C6S1 C1S1 0.0(6)
C2S1 C1S1 C6S1 C5S1 0.1(6)
C6S2 C1S2 C2S2 C3S2 1.3(7)
C1S2 C2S2 C3S2 C4S2 -1.7(7)
C2S2 C3S2 C4S2 C5S2 2.1(7)
C3S2 C4S2 C5S2 C6S2 -2.1(7)
C4S2 C5S2 C6S2 C1S2 1.7(7)
C2S2 C1S2 C6S2 C5S2 -1.3(7)
